data_1550159
loop_
_publ_author_name
'Lu, Xing'
'Shen, Wangqiang'
'Bao, Lipiao'
'Hu, Shuaifeng'
'Yang, Le'
'Jin, Peng'
'Xie, Yun-Peng'
'Akasaka, Takeshi'

_publ_section_title
;
 Crystallographic Characterization of Lu2C2n (2n = 76-90): Cluster
 Selection by Cage Size
;
_journal_name_full 'Chemical Science'
_journal_paper_doi 10.1039/C8SC03886D
_journal_year 2019
_chemical_formula_moiety '2(Lu2 C86), 3(C36 H44 N4 Ni), 2(C6 H6) '
_chemical_formula_sum 'C292 H144 Lu4 N12 Ni3'
_chemical_formula_weight 4696.19
_chemical_name_common 'Lu2@Cs(8)-C86 Ni(OEP)'
_chemical_name_systematic 'Lu2@Cs(8)-C86 Ni(OEP)'
_space_group_crystal_system monoclinic
_space_group_IT_number 12
_space_group_name_Hall '-C 2y'
_space_group_name_H-M_alt 'C 1 2/m 1'
_symmetry_space_group_name_Hall '-C 2y'
_symmetry_space_group_name_H-M 'C 1 2/m 1'
_atom_sites_solution_hydrogens geom
_audit_creation_method SHELXL-2014/7
_audit_update_record
;
2017-10-26 deposited with the CCDC.
2018-10-29 downloaded from the CCDC.
;
_cell_angle_alpha 90.000(5)
_cell_angle_beta 101.767(5)
_cell_angle_gamma 90.000(5)
_cell_formula_units_Z 2
_cell_length_a 24.454(5)
_cell_length_b 18.039(5)
_cell_length_c 22.303(5)
_cell_measurement_reflns_used 9800
_cell_measurement_temperature 173(2)
_cell_measurement_theta_max 25.381
_cell_measurement_theta_min 2.930
_cell_volume 9632(4)
_computing_cell_refinement 'SAINT (Bruker, 2014)'
_computing_data_collection 'Apex2 (Bruker, 2014)'
_computing_data_reduction 'SAINT (Bruker, 2014)'
_computing_structure_refinement 'SHELXL-2014/7 (Sheldrick, 2014)'
_computing_structure_solution 'SHELXTL XT-2014/4 (Sheldrick, 2014)'
_diffrn_ambient_temperature 173(2)
_diffrn_detector_area_resol_mean 8.3
_diffrn_measured_fraction_theta_full 0.992
_diffrn_measured_fraction_theta_max 0.989
_diffrn_measurement_device_type 'Bruker D8 Quest'
_diffrn_measurement_method \w
_diffrn_radiation_type MoK\a
_diffrn_radiation_wavelength 0.71069
_diffrn_reflns_av_R_equivalents 0.0523
_diffrn_reflns_av_unetI/netI 0.0417
_diffrn_reflns_Laue_measured_fraction_full 0.992
_diffrn_reflns_Laue_measured_fraction_max 0.989
_diffrn_reflns_limit_h_max 29
_diffrn_reflns_limit_h_min -29
_diffrn_reflns_limit_k_max 21
_diffrn_reflns_limit_k_min -21
_diffrn_reflns_limit_l_max 26
_diffrn_reflns_limit_l_min -26
_diffrn_reflns_number 50408
_diffrn_reflns_point_group_measured_fraction_full 0.992
_diffrn_reflns_point_group_measured_fraction_max 0.989
_diffrn_reflns_theta_full 25.240
_diffrn_reflns_theta_max 25.415
_diffrn_reflns_theta_min 2.929
_diffrn_source 'fine-focus sealed tube'
_exptl_absorpt_coefficient_mu 2.388
_exptl_absorpt_correction_T_max 0.7452
_exptl_absorpt_correction_T_min 0.4917
_exptl_absorpt_correction_type multi-scan
_exptl_absorpt_process_details SADABS
_exptl_crystal_colour Black
_exptl_crystal_density_diffrn 1.619
_exptl_crystal_description Block
_exptl_crystal_F_000 4696
_exptl_crystal_size_max 0.200
_exptl_crystal_size_mid 0.120
_exptl_crystal_size_min 0.080
_refine_diff_density_max 1.974
_refine_diff_density_min -1.607
_refine_diff_density_rms 0.165
_refine_ls_extinction_method none
_refine_ls_goodness_of_fit_ref 1.014
_refine_ls_hydrogen_treatment constr
_refine_ls_matrix_type full
_refine_ls_number_parameters 847
_refine_ls_number_reflns 9087
_refine_ls_number_restraints 1050
_refine_ls_restrained_S_all 0.996
_refine_ls_R_factor_all 0.1807
_refine_ls_R_factor_gt 0.1332
_refine_ls_shift/su_max 0.002
_refine_ls_shift/su_mean 0.000
_refine_ls_structure_factor_coef Fsqd
_refine_ls_weighting_details 'w=1/[\s^2^(Fo^2^)+(0.0145P)^2^+368.2036P] where P=(Fo^2^+2Fc^2^)/3'
_refine_ls_weighting_scheme calc
_refine_ls_wR_factor_gt 0.2687
_refine_ls_wR_factor_ref 0.2976
_reflns_Friedel_coverage 0.000
_reflns_number_gt 6268
_reflns_number_total 9087
_reflns_threshold_expression 'I > 2\s(I)'
_cod_data_source_file c8sc03886d2.cif
_cod_data_source_block Lu2@Cs8-C86
_cod_depositor_comments
;
The following automatic conversions were performed:

'_exptl_absorpt_correction_type' value 'Multi-scan' changed to
'multi-scan' according to
/home/data/users/saulius/crontab/automatic-downloads/rss-feeds/RSC/lib/dictionaries/cif_core.dic
dictionary named 'cif_core.dic' version 2.4.2 from 2011-04-26.

Automatic conversion script
Id: cif_fix_values 4973 2017-02-22 13:04:09Z antanas 
;
_cod_database_code 1550159
_shelx_shelxl_version_number 2014/7
_shelx_space_group_comment
;
The symmetry employed for this shelxl refinement is uniquely defined
by the following loop, which should always be used as a source of
symmetry information in preference to the above space-group names.
They are only intended as comments.
;
_shelx_estimated_absorpt_t_min 0.716
_shelx_estimated_absorpt_t_max 0.826

loop_
_space_group_symop_operation_xyz
'x, y, z'
'-x, y, -z'
'x+1/2, y+1/2, z'
'-x+1/2, y+1/2, -z'
'-x, -y, -z'
'x, -y, z'
'-x+1/2, -y+1/2, -z'
'x+1/2, -y+1/2, z'

loop_
_atom_site_label
_atom_site_type_symbol
_atom_site_fract_x
_atom_site_fract_y
_atom_site_fract_z
_atom_site_U_iso_or_equiv
_atom_site_adp_type
_atom_site_occupancy
_atom_site_site_symmetry_order
_atom_site_calc_flag
_atom_site_refinement_flags_posn
_atom_site_refinement_flags_adp
_atom_site_refinement_flags_occupancy
_atom_site_disorder_assembly
_atom_site_disorder_group
Lu1 Lu 0.64256(8) 0.07773(11) 0.22166(10) 0.0668(6) Uani 0.3021 1 d . U P A 1
Lu2 Lu 0.72422(9) 0.04215(14) 0.32572(10) 0.0880(7) Uani 0.315 1 d . U P A 1
Lu3 Lu 0.62777(17) 0.0000 0.2304(2) 0.122(2) Uani 0.241 2 d S TU P A 1
Lu4 Lu 0.7564(2) 0.0981(4) 0.2765(3) 0.0851(17) Uani 0.1211 1 d . U P A 1
Lu5 Lu 0.7316(9) 0.0865(10) 0.3039(9) 0.111(5) Uani 0.0538 1 d . U P A 1
Lu6 Lu 0.7855(7) 0.0000 0.2278(14) 0.24(2) Uani 0.0641 2 d S T P A 1
Lu7 Lu 0.6237(9) 0.0000 0.2653(11) 0.093(5) Uani 0.0432 2 d S TU P A 1
Lu8 Lu 0.6717(12) 0.0932(18) 0.2012(15) 0.131(8) Uani 0.0338 1 d . U P A 1
C1 C 0.7824(3) -0.1655(4) 0.1252(3) 0.124(6) Uani 0.5 1 d G U P A -1
C2 C 0.8339(3) -0.1443(4) 0.1685(4) 0.126(6) Uani 0.5 1 d G U P A -1
C3 C 0.8296(2) -0.1713(4) 0.2299(4) 0.130(6) Uani 0.5 1 d G U P A -1
C4 C 0.7798(3) -0.2192(3) 0.2221(3) 0.125(6) Uani 0.5 1 d G U P A -1
C5 C 0.7490(3) -0.2113(3) 0.1586(3) 0.126(6) Uani 0.5 1 d G U P A -1
C6 C 0.6877(3) -0.2030(3) 0.1409(3) 0.117(8) Uani 0.5 1 d G U P A -1
C7 C 0.6732(3) -0.1420(3) 0.1019(2) 0.121(9) Uani 0.5 1 d G U P A -1
C8 C 0.6937(3) -0.1059(4) 0.0751(2) 0.112(8) Uani 0.5 1 d G U P A -1
C9 C 0.7618(3) -0.1234(4) 0.0869(3) 0.114(8) Uani 0.5 1 d G U P A -1
C10 C 0.7895(3) -0.0527(5) 0.0766(3) 0.115(8) Uani 0.5 1 d G U P A -1
C11 C 0.8378(3) -0.0332(5) 0.1151(3) 0.132(8) Uani 0.5 1 d G U P A -1
C12 C 0.8627(2) -0.0789(5) 0.1678(4) 0.124(8) Uani 0.5 1 d G U P A -1
C13 C 0.87611(18) -0.0298(4) 0.2220(4) 0.129(8) Uani 0.5 1 d G U P A -1
C14 C 0.86431(16) -0.0600(4) 0.2799(3) 0.114(8) Uani 0.5 1 d G U P A -1
C15 C 0.8442(2) -0.1297(3) 0.2865(3) 0.126(8) Uani 0.5 1 d G U P A -1
C16 C 0.8221(2) -0.1454(3) 0.3355(3) 0.128(9) Uani 0.5 1 d G U P A -1
C17 C 0.7754(3) -0.1971(3) 0.3314(3) 0.130(9) Uani 0.5 1 d G U P A -1
C18 C 0.7472(3) -0.2393(3) 0.2680(3) 0.139(9) Uani 0.5 1 d G U P A -1
C19 C 0.6849(3) -0.2393(3) 0.2502(3) 0.133(9) Uani 0.5 1 d G U P A -1
C20 C 0.6545(3) -0.2160(3) 0.1888(3) 0.127(9) Uani 0.5 1 d G U P A -1
C21 C 0.6022(2) -0.1795(3) 0.2071(3) 0.121(9) Uani 0.5 1 d G U P A -1
C22 C 0.5841(2) -0.1126(3) 0.1559(3) 0.108(8) Uani 0.5 1 d G U P A -1
C23 C 0.6196(3) -0.0934(3) 0.1083(2) 0.116(8) Uani 0.5 1 d G U P A -1
C24 C 0.6172(3) -0.0161(4) 0.0900(2) 0.102(7) Uani 0.5 1 d G U P A -1
C25 C 0.6558(3) 0.0193(4) 0.06600(17) 0.104(7) Uani 0.5 1 d G U P A -1
C26 C 0.6975(3) -0.0320(4) 0.05548(17) 0.118(8) Uani 0.5 1 d G U P A -1
C27 C 0.7501(4) -0.0008(5) 0.0515(2) 0.136(7) Uani 0.5 1 d G U P A -1
C28 C 0.7572(4) 0.0771(5) 0.0640(2) 0.120(8) Uani 0.5 1 d G U P A -1
C29 C 0.8145(3) 0.0937(5) 0.1138(3) 0.131(8) Uani 0.5 1 d G U P A -1
C30 C 0.8466(3) 0.0452(5) 0.1344(4) 0.132(8) Uani 0.5 1 d G U P A -1
C31 C 0.8647(2) 0.0465(4) 0.2008(4) 0.144(8) Uani 0.5 1 d G U P A -1
C32 C 0.85651(18) 0.1045(4) 0.2437(4) 0.118(8) Uani 0.5 1 d G U P A -1
C33 C 0.84437(16) 0.0805(3) 0.3048(3) 0.125(8) Uani 0.5 1 d G U P A -1
C34 C 0.85324(16) -0.0084(4) 0.3207(3) 0.108(6) Uani 0.5 1 d G U P A -1
C35 C 0.8356(2) -0.0230(4) 0.3682(3) 0.0388(4) Uani 0.5 1 d G U P A -1
C36 C 0.8152(3) -0.0916(3) 0.3757(3) 0.100(7) Uani 0.5 1 d G U P A -1
C37 C 0.7808(3) -0.0868(4) 0.4087(2) 0.120(8) Uani 0.5 1 d G U P A -1
C38 C 0.7224(3) -0.1392(4) 0.3994(2) 0.118(8) Uani 0.5 1 d G U P A -1
C39 C 0.7295(3) -0.1918(3) 0.3614(3) 0.126(9) Uani 0.5 1 d G U P A -1
C40 C 0.6812(3) -0.2184(3) 0.3109(3) 0.131(9) Uani 0.5 1 d G U P A -1
C41 C 0.6346(3) -0.1844(3) 0.3171(3) 0.125(9) Uani 0.5 1 d G U P A -1
C42 C 0.5923(2) -0.1654(3) 0.2597(4) 0.106(8) Uani 0.5 1 d G U P A -1
C43 C 0.55244(19) -0.0952(4) 0.2481(4) 0.111(8) Uani 0.5 1 d G U P A -1
C44 C 0.55239(17) -0.0782(3) 0.1810(4) 0.102(8) Uani 0.5 1 d G U P A -1
C45 C 0.54982(16) 0.0151(4) 0.1624(3) 0.106(7) Uani 0.5 1 d G U P A -1
C46 C 0.5763(2) 0.0287(3) 0.1178(3) 0.099(8) Uani 0.5 1 d G U P A -1
C47 C 0.5833(2) 0.1101(3) 0.1156(3) 0.096(7) Uani 0.5 1 d G U P A -1
C48 C 0.6274(3) 0.1385(3) 0.1058(2) 0.101(8) Uani 0.5 1 d G U P A -1
C49 C 0.6580(3) 0.1004(4) 0.07437(19) 0.104(8) Uani 0.5 1 d G U P A -1
C50 C 0.7192(3) 0.1211(4) 0.0720(2) 0.110(8) Uani 0.5 1 d G U P A -1
C51 C 0.7345(3) 0.1766(4) 0.1139(3) 0.107(7) Uani 0.5 1 d G U P A -1
C52 C 0.7936(3) 0.1662(4) 0.1388(3) 0.117(8) Uani 0.5 1 d G U P A -1
C53 C 0.8242(2) 0.1596(4) 0.2044(3) 0.129(8) Uani 0.5 1 d G U P A -1
C54 C 0.7963(2) 0.2014(3) 0.2425(3) 0.111(8) Uani 0.5 1 d G U P A -1
C55 C 0.7954(2) 0.1945(3) 0.2987(3) 0.110(8) Uani 0.5 1 d G U P A -1
C56 C 0.8156(2) 0.1293(3) 0.3321(3) 0.119(8) Uani 0.5 1 d G U P A -1
C57 C 0.7930(3) 0.1154(3) 0.3843(2) 0.103(8) Uani 0.5 1 d G U P A -1
C58 C 0.8064(3) 0.0341(4) 0.3970(2) 0.087(6) Uani 0.5 1 d G U P A -1
C59 C 0.7724(3) -0.0153(4) 0.42630(17) 0.106(7) Uani 0.5 1 d G U P A -1
C60 C 0.7234(3) 0.0218(4) 0.43254(17) 0.117(8) Uani 0.5 1 d G U P A -1
C61 C 0.6735(3) -0.0296(4) 0.4235(2) 0.123(8) Uani 0.5 1 d G U P A -1
C62 C 0.6783(3) -0.1137(4) 0.4004(3) 0.140(9) Uani 0.5 1 d G U P A -1
C63 C 0.6198(3) -0.1301(4) 0.3524(3) 0.132(9) Uani 0.5 1 d G U P A -1
C64 C 0.5829(3) -0.0540(4) 0.3425(3) 0.135(9) Uani 0.5 1 d G U P A -1
C65 C 0.5523(2) -0.0591(4) 0.2792(4) 0.133(9) Uani 0.5 1 d G U P A -1
C66 C 0.54283(18) 0.0215(4) 0.2760(4) 0.130(8) Uani 0.5 1 d G U P A -1
C67 C 0.53579(14) 0.0417(4) 0.2112(4) 0.109(8) Uani 0.5 1 d G U P A -1
C68 C 0.56090(18) 0.1310(3) 0.2194(4) 0.109(8) Uani 0.5 1 d G U P A -1
C69 C 0.5758(2) 0.1525(3) 0.1686(3) 0.109(8) Uani 0.5 1 d G U P A -1
C70 C 0.6191(2) 0.2070(3) 0.1885(3) 0.100(7) Uani 0.5 1 d G U P A -1
C71 C 0.6445(3) 0.1960(3) 0.1429(3) 0.097(7) Uani 0.5 1 d G U P A -1
C72 C 0.7088(3) 0.2176(3) 0.1570(3) 0.092(7) Uani 0.5 1 d G U P A -1
C73 C 0.7346(3) 0.2371(3) 0.2118(3) 0.083(6) Uani 0.5 1 d G U P A -1
C74 C 0.7066(3) 0.2380(3) 0.2625(3) 0.099(7) Uani 0.5 1 d G U P A -1
C75 C 0.7423(3) 0.2128(3) 0.3177(3) 0.103(8) Uani 0.5 1 d G U P A -1
C76 C 0.7082(3) 0.1833(3) 0.3580(3) 0.126(8) Uani 0.5 1 d G U P A -1
C77 C 0.7491(3) 0.1368(4) 0.3994(2) 0.113(8) Uani 0.5 1 d G U P A -1
C78 C 0.7048(3) 0.0832(4) 0.4185(2) 0.106(8) Uani 0.5 1 d G U P A -1
C79 C 0.6480(3) 0.1060(4) 0.3940(3) 0.119(7) Uani 0.5 1 d G U P A -1
C80 C 0.6059(3) 0.0755(4) 0.3687(3) 0.117(8) Uani 0.5 1 d G U P A -1
C81 C 0.6158(3) 0.0081(5) 0.3892(3) 0.136(7) Uani 0.5 1 d G U P A -1
C82 C 0.5653(2) 0.0786(4) 0.3132(4) 0.120(8) Uani 0.5 1 d G U P A -1
C83 C 0.5764(2) 0.1477(4) 0.2824(4) 0.106(7) Uani 0.5 1 d G U P A -1
C84 C 0.6228(2) 0.1939(3) 0.2949(3) 0.105(7) Uani 0.5 1 d G U P A -1
C85 C 0.6494(2) 0.2265(3) 0.2411(3) 0.103(7) Uani 0.5 1 d G U P A -1
C86 C 0.6557(3) 0.1697(4) 0.3567(3) 0.103(7) Uani 0.5 1 d G U P A -1
C87 C 0.8541(6) 0.5127(13) 0.4176(7) 0.0388(4) Uani 0.25 1 d G U P B -2
H87 H 0.8357 0.5115 0.4502 0.047 Uiso 0.25 1 calc R U P B -2
C88 C 0.9121(6) 0.5102(14) 0.4285(6) 0.0388(4) Uani 0.25 1 d G U P B -2
H88 H 0.9326 0.5074 0.4685 0.047 Uiso 0.25 1 calc R U P B -2
C89 C 0.9396(4) 0.5120(13) 0.3797(8) 0.0388(4) Uani 0.25 1 d G U P B -2
H89 H 0.9784 0.5103 0.3871 0.047 Uiso 0.25 1 calc R U P B -2
C90 C 0.9090(6) 0.5162(12) 0.3200(7) 0.0388(4) Uani 0.25 1 d G U P B -2
H90 H 0.9274 0.5174 0.2874 0.047 Uiso 0.25 1 calc R U P B -2
C91 C 0.8510(6) 0.5187(11) 0.3091(6) 0.0388(4) Uani 0.25 1 d G U P B -2
H91 H 0.8305 0.5215 0.2691 0.047 Uiso 0.25 1 calc R U P B -2
C92 C 0.8235(4) 0.5169(12) 0.3578(8) 0.0388(4) Uani 0.25 1 d G U P B -2
H92 H 0.7847 0.5186 0.3505 0.047 Uiso 0.25 1 calc R U P B -2
Ni1 Ni 0.95446(6) 0.0000 0.42903(8) 0.0388(4) Uani 1 2 d S T P C 2
C93 C 0.8992(3) 0.0614(5) 0.5271(4) 0.0388(4) Uani 1 1 d . U . C 2
C94 C 0.9309(3) 0.1549(5) 0.4669(4) 0.0388(4) Uani 1 1 d . U . C 2
C95 C 0.9724(3) 0.1545(5) 0.3871(4) 0.0388(4) Uani 1 1 d . U . C 2
C96 C 1.0069(3) 0.0611(5) 0.3279(4) 0.0388(4) Uani 1 1 d . U . C 2
N3 N 0.9920(4) 0.0000 0.3584(5) 0.0388(4) Uani 1 2 d S T P C 2
N1 N 0.9168(4) 0.0000 0.4978(5) 0.0388(4) Uani 1 2 d S T P C 2
C97 C 0.7871(3) 0.1190(5) 0.5795(4) 0.0388(4) Uani 1 1 d . U . C 2
H97A H 0.7901 0.1431 0.5419 0.058 Uiso 1 1 calc R U . C 2
H97B H 0.7729 0.1534 0.6054 0.058 Uiso 1 1 calc R U . C 2
H97C H 0.7622 0.0775 0.5707 0.058 Uiso 1 1 calc R U . C 2
N2 N 0.9536(3) 0.1080(5) 0.4272(3) 0.049(2) Uani 1 1 d . . . C 2
C98 C 0.8447(4) 0.0919(7) 0.6121(5) 0.059(3) Uani 1 1 d . U . C 2
H98A H 0.8693 0.1342 0.6221 0.071 Uiso 1 1 calc R U . C 2
H98B H 0.8414 0.0680 0.6502 0.071 Uiso 1 1 calc R U . C 2
C99 C 0.9070(3) 0.1327(6) 0.5125(5) 0.051(2) Uani 1 1 d . U . C 2
H99 H 0.8947 0.1692 0.5360 0.061 Uiso 1 1 calc R U . C 2
C100 C 0.9376(4) 0.2304(6) 0.4488(5) 0.058(3) Uani 1 1 d . U . C 2
C101 C 0.9156(4) 0.2958(6) 0.4803(6) 0.068(3) Uani 1 1 d . U . C 2
H10A H 0.9354 0.3402 0.4727 0.081 Uiso 1 1 calc R U . C 2
H10B H 0.9237 0.2871 0.5242 0.081 Uiso 1 1 calc R U . C 2
C102 C 0.8523(5) 0.3092(7) 0.4590(6) 0.080(4) Uani 1 1 d . U . C 2
H10C H 0.8440 0.3202 0.4160 0.120 Uiso 1 1 calc R U . C 2
H10D H 0.8412 0.3502 0.4813 0.120 Uiso 1 1 calc R U . C 2
H10E H 0.8322 0.2655 0.4665 0.120 Uiso 1 1 calc R U . C 2
C103 C 0.9632(4) 0.2309(6) 0.4008(6) 0.063(3) Uani 1 1 d . U . C 2
C104 C 0.9774(5) 0.2946(7) 0.3620(6) 0.079(4) Uani 1 1 d . U . C 2
H10F H 1.0140 0.2856 0.3529 0.095 Uiso 1 1 calc R U . C 2
H10G H 0.9796 0.3400 0.3857 0.095 Uiso 1 1 calc R U . C 2
C105 C 0.9355(5) 0.3055(7) 0.3020(6) 0.083(4) Uani 1 1 d . U . C 2
H10H H 0.9451 0.3492 0.2818 0.125 Uiso 1 1 calc R U . C 2
H10I H 0.8987 0.3112 0.3103 0.125 Uiso 1 1 calc R U . C 2
H10J H 0.9363 0.2632 0.2761 0.125 Uiso 1 1 calc R U . C 2
C106 C 0.9995(4) 0.1332(7) 0.3400(5) 0.061(3) Uani 1 1 d . U . C 2
H106 H 1.0125 0.1695 0.3167 0.073 Uiso 1 1 calc R U . C 2
C107 C 1.0559(5) 0.0930(8) 0.2387(5) 0.079(4) Uani 1 1 d . U . C 2
H10K H 1.0825 0.0680 0.2187 0.094 Uiso 1 1 calc R U . C 2
H10L H 1.0758 0.1318 0.2643 0.094 Uiso 1 1 calc R U . C 2
C108 C 1.0343(4) 0.0381(7) 0.2790(5) 0.063(3) Uani 1 1 d . U . C 2
C109 C 1.0095(6) 0.1295(11) 0.1884(6) 0.114(6) Uani 1 1 d . U . C 2
H10M H 1.0267 0.1590 0.1615 0.171 Uiso 1 1 calc R U . C 2
H10N H 0.9861 0.1604 0.2076 0.171 Uiso 1 1 calc R U . C 2
H10O H 0.9872 0.0914 0.1651 0.171 Uiso 1 1 calc R U . C 2
C110 C 0.8706(4) 0.0377(5) 0.5738(5) 0.050(2) Uani 1 1 d . U . C 2
Ni2 Ni 0.5000 0.0000 0.0000 0.0684(9) Uani 1 4 d S T P D 3
C126 C 0.5000 0.1889(12) 0.0000 0.088(6) Uani 1 2 d S TU P D 3
H126 H 0.5000 0.2404 0.0000 0.105 Uiso 1 2 calc R U P D 3
C127 C 0.4651(6) 0.1530(7) 0.0311(6) 0.078(4) Uani 1 1 d . U . D 3
C128 C 0.3744(9) 0.2986(9) 0.0083(8) 0.136(7) Uani 1 1 d . U . D 3
H12A H 0.3897 0.2967 -0.0281 0.203 Uiso 1 1 calc R U . D 3
H12B H 0.3633 0.3485 0.0149 0.203 Uiso 1 1 calc R U . D 3
H12C H 0.3424 0.2665 0.0035 0.203 Uiso 1 1 calc R U . D 3
C129 C 0.4181(8) 0.2732(8) 0.0628(7) 0.103(5) Uani 1 1 d . U . D 3
H12D H 0.4531 0.2983 0.0619 0.124 Uiso 1 1 calc R U . D 3
H12E H 0.4065 0.2878 0.1001 0.124 Uiso 1 1 calc R U . D 3
C130 C 0.4280(7) 0.1906(8) 0.0642(6) 0.092(4) Uani 1 1 d . U . D 3
C131 C 0.3013(7) 0.1338(10) 0.0979(8) 0.117(6) Uani 1 1 d . U . D 3
H13A H 0.2935 0.1680 0.0642 0.176 Uiso 1 1 calc R U . D 3
H13B H 0.2756 0.1419 0.1244 0.176 Uiso 1 1 calc R U . D 3
H13C H 0.2976 0.0840 0.0826 0.176 Uiso 1 1 calc R U . D 3
C132 C 0.3613(7) 0.1462(9) 0.1338(8) 0.109(5) Uani 1 1 d . U . D 3
H13D H 0.3645 0.1953 0.1518 0.131 Uiso 1 1 calc R U . D 3
H13E H 0.3700 0.1102 0.1667 0.131 Uiso 1 1 calc R U . D 3
C133 C 0.4020(7) 0.1381(8) 0.0919(7) 0.093(4) Uani 1 1 d . U . D 3
C134 C 0.4227(6) 0.0676(8) 0.0745(6) 0.082(4) Uani 1 1 d . U . D 3
C135 C 0.4072(8) 0.0000 0.0919(9) 0.080(5) Uani 1 2 d S TU P D 3
H135 H 0.3830 0.0000 0.1192 0.096 Uiso 1 2 calc R U P D 3
N6 N 0.4612(4) 0.0773(6) 0.0364(4) 0.072(3) Uani 1 1 d . . . D 3
C1E C 0.7127(7) 0.4812(9) 0.2321(7) 0.0388(4) Uani 0.25 1 d G U P E -5
H1E H 0.7277 0.4686 0.2725 0.047 Uiso 0.25 1 calc R U P E -5
C3E C 0.7149(7) 0.5542(8) 0.2128(8) 0.0388(4) Uani 0.25 1 d G U P E -5
H3E H 0.7314 0.5904 0.2403 0.047 Uiso 0.25 1 calc R U P E -5
C2E C 0.6926(8) 0.5731(8) 0.1523(9) 0.0388(4) Uani 0.25 1 d G U P E -5
H2E H 0.6941 0.6219 0.1394 0.047 Uiso 0.25 1 calc R U P E -5
C4E C 0.6680(7) 0.5190(9) 0.1112(7) 0.0388(4) Uani 0.25 1 d G U P E -5
H4E H 0.6531 0.5316 0.0707 0.047 Uiso 0.25 1 calc R U P E -5
C5E C 0.6658(7) 0.4459(8) 0.1305(8) 0.0388(4) Uani 0.25 1 d G U P E -5
H5E H 0.6494 0.4097 0.1029 0.047 Uiso 0.25 1 calc R U P E -5
C6E C 0.6882(8) 0.4271(8) 0.1909(9) 0.0388(4) Uani 0.25 1 d G U P E -5
H6E H 0.6867 0.3782 0.2038 0.047 Uiso 0.25 1 calc R U P E -5

loop_
_atom_site_aniso_label
_atom_site_aniso_U_11
_atom_site_aniso_U_22
_atom_site_aniso_U_33
_atom_site_aniso_U_23
_atom_site_aniso_U_13
_atom_site_aniso_U_12
Lu1 0.0425(9) 0.0605(11) 0.0835(13) -0.0091(9) -0.0197(8) 0.0212(8)
Lu2 0.0847(13) 0.0865(14) 0.0720(13) -0.0178(11) -0.0332(10) 0.0015(12)
Lu3 0.0339(18) 0.234(7) 0.088(3) 0.000 -0.011(2) 0.000
Lu4 0.064(3) 0.089(4) 0.088(4) -0.010(3) -0.018(3) -0.025(3)
Lu5 0.135(11) 0.078(8) 0.105(10) -0.015(8) -0.007(8) -0.052(8)
Lu6 0.038(8) 0.50(6) 0.18(2) 0.000 0.002(11) 0.000
Lu7 0.034(8) 0.181(13) 0.062(10) 0.000 0.002(9) 0.000
Lu8 0.094(13) 0.136(15) 0.153(16) 0.043(14) 0.001(13) 0.043(13)
C1 0.132(12) 0.096(11) 0.132(12) -0.037(10) -0.003(11) 0.065(10)
C2 0.126(12) 0.104(11) 0.137(12) -0.035(10) 0.001(11) 0.075(10)
C3 0.128(12) 0.101(11) 0.145(12) -0.027(10) -0.010(11) 0.075(10)
C4 0.131(12) 0.083(11) 0.144(12) -0.028(10) -0.016(11) 0.074(10)
C5 0.135(12) 0.088(11) 0.139(12) -0.035(10) -0.012(11) 0.063(10)
C6 0.133(16) 0.066(13) 0.127(16) -0.020(13) -0.036(14) 0.013(14)
C7 0.131(16) 0.103(15) 0.100(15) -0.033(13) -0.047(14) 0.000(14)
C8 0.121(16) 0.135(16) 0.066(13) -0.044(13) -0.013(13) 0.027(15)
C9 0.117(15) 0.124(15) 0.093(14) -0.043(13) 0.003(13) 0.051(14)
C10 0.119(16) 0.144(16) 0.087(14) -0.017(14) 0.034(13) 0.038(14)
C11 0.112(14) 0.148(17) 0.151(16) -0.038(15) 0.059(13) 0.023(15)
C12 0.078(13) 0.142(16) 0.155(16) -0.054(14) 0.029(13) 0.058(12)
C13 0.038(9) 0.151(17) 0.192(17) -0.047(15) 0.007(12) 0.034(12)
C14 0.037(10) 0.130(15) 0.153(16) -0.031(15) -0.030(12) 0.043(11)
C15 0.100(13) 0.105(14) 0.153(16) -0.022(14) -0.023(13) 0.085(12)
C16 0.114(15) 0.098(14) 0.142(16) 0.014(14) -0.043(15) 0.053(13)
C17 0.123(16) 0.083(14) 0.151(16) 0.038(14) -0.046(15) 0.048(13)
C18 0.146(16) 0.074(13) 0.169(17) 0.014(14) -0.033(15) 0.046(14)
C19 0.148(16) 0.059(13) 0.157(17) 0.028(14) -0.050(16) 0.000(14)
C20 0.148(17) 0.063(13) 0.140(16) 0.003(14) -0.041(15) -0.013(14)
C21 0.125(15) 0.088(14) 0.126(16) -0.009(14) -0.031(15) -0.040(13)
C22 0.102(14) 0.094(14) 0.094(14) -0.005(13) -0.059(12) -0.039(12)
C23 0.102(14) 0.114(15) 0.099(14) -0.019(13) -0.053(13) -0.014(14)
C24 0.081(12) 0.120(16) 0.080(12) -0.006(12) -0.045(10) -0.010(12)
C25 0.099(13) 0.132(16) 0.064(11) 0.000(12) -0.022(11) 0.001(13)
C26 0.122(15) 0.153(17) 0.070(12) -0.022(13) 0.004(13) 0.015(14)
C27 0.148(15) 0.169(16) 0.093(12) -0.012(17) 0.031(13) 0.016(18)
C28 0.147(16) 0.142(17) 0.081(13) -0.004(14) 0.045(13) 0.004(15)
C29 0.127(16) 0.146(17) 0.138(15) -0.005(15) 0.070(13) -0.017(15)
C30 0.096(14) 0.157(17) 0.163(16) -0.041(16) 0.071(13) -0.013(15)
C31 0.059(12) 0.177(17) 0.200(17) -0.034(17) 0.037(14) -0.021(14)
C32 0.056(12) 0.141(16) 0.163(17) -0.053(15) 0.036(13) -0.017(13)
C33 0.069(13) 0.139(16) 0.159(16) -0.052(15) 0.002(13) -0.001(13)
C34 0.044(8) 0.123(14) 0.132(13) -0.020(15) -0.039(9) 0.007(13)
C35 0.0218(6) 0.0406(8) 0.0502(9) -0.0034(16) -0.0014(6) 0.0031(13)
C36 0.089(13) 0.083(13) 0.106(14) 0.003(12) -0.029(12) 0.016(12)
C37 0.115(15) 0.107(15) 0.117(15) 0.012(14) -0.025(14) 0.013(14)
C38 0.130(16) 0.106(15) 0.105(15) 0.038(14) -0.007(15) 0.010(14)
C39 0.138(16) 0.076(13) 0.139(16) 0.069(13) -0.030(15) 0.025(14)
C40 0.147(16) 0.081(14) 0.142(16) 0.043(14) -0.025(16) -0.008(14)
C41 0.126(16) 0.115(16) 0.127(16) 0.032(15) 0.007(15) -0.033(15)
C42 0.098(14) 0.103(15) 0.112(15) 0.011(14) 0.005(14) -0.045(13)
C43 0.074(12) 0.128(17) 0.131(16) -0.016(15) 0.024(13) -0.032(13)
C44 0.058(12) 0.121(16) 0.106(14) -0.006(14) -0.033(12) -0.008(12)
C45 0.049(9) 0.133(17) 0.115(14) -0.009(15) -0.034(10) 0.003(12)
C46 0.067(11) 0.118(15) 0.082(13) 0.006(12) -0.060(10) -0.001(11)
C47 0.089(13) 0.091(13) 0.084(13) 0.000(12) -0.040(12) 0.025(12)
C48 0.104(14) 0.084(14) 0.091(14) 0.018(12) -0.035(13) 0.007(13)
C49 0.107(15) 0.114(15) 0.071(13) 0.012(13) -0.026(12) -0.004(14)
C50 0.135(16) 0.125(16) 0.065(13) 0.020(13) 0.012(13) -0.021(15)
C51 0.140(15) 0.094(14) 0.088(14) 0.019(12) 0.025(13) -0.037(14)
C52 0.119(15) 0.119(16) 0.125(15) 0.001(14) 0.054(13) -0.041(14)
C53 0.106(14) 0.132(16) 0.154(16) -0.042(15) 0.039(14) -0.058(14)
C54 0.113(14) 0.086(14) 0.134(15) -0.042(13) 0.023(14) -0.045(13)
C55 0.108(14) 0.095(14) 0.114(15) -0.052(13) -0.009(14) -0.026(13)
C56 0.095(14) 0.129(15) 0.114(15) -0.066(14) -0.024(13) -0.016(13)
C57 0.088(13) 0.127(15) 0.075(12) -0.053(13) -0.032(12) 0.011(13)
C58 0.075(12) 0.099(13) 0.072(12) -0.033(11) -0.019(10) 0.009(11)
C59 0.099(13) 0.118(16) 0.085(12) -0.011(13) -0.023(11) 0.011(13)
C60 0.121(14) 0.142(18) 0.080(12) -0.023(13) 0.002(13) 0.011(13)
C61 0.140(16) 0.148(17) 0.084(13) -0.011(13) 0.031(13) 0.006(14)
C62 0.150(17) 0.148(17) 0.116(15) 0.025(15) 0.014(15) 0.003(16)
C63 0.129(16) 0.140(17) 0.126(16) 0.013(15) 0.025(15) -0.025(15)
C64 0.112(16) 0.166(17) 0.133(16) -0.019(16) 0.043(14) -0.025(15)
C65 0.090(13) 0.154(18) 0.163(17) -0.007(16) 0.046(14) -0.019(15)
C66 0.079(12) 0.148(19) 0.172(16) -0.006(15) 0.043(13) 0.003(13)
C67 0.046(11) 0.140(17) 0.129(16) 0.002(15) -0.011(12) 0.008(11)
C68 0.087(13) 0.115(15) 0.122(16) 0.005(14) 0.011(13) 0.040(13)
C69 0.106(14) 0.101(15) 0.103(14) 0.018(13) -0.022(13) 0.038(13)
C70 0.093(14) 0.079(13) 0.111(15) 0.021(13) -0.016(12) 0.028(12)
C71 0.107(14) 0.069(13) 0.097(14) 0.012(12) -0.020(13) 0.010(12)
C72 0.106(14) 0.065(12) 0.102(14) 0.018(12) 0.012(13) -0.006(12)
C73 0.098(13) 0.043(10) 0.103(14) -0.004(11) 0.009(12) -0.033(10)
C74 0.096(14) 0.058(12) 0.124(15) -0.024(12) -0.019(13) -0.007(12)
C75 0.106(15) 0.085(14) 0.107(15) -0.041(13) -0.005(13) -0.002(13)
C76 0.129(15) 0.118(15) 0.112(15) -0.058(14) -0.015(14) 0.027(14)
C77 0.107(15) 0.123(15) 0.087(13) -0.074(12) -0.029(12) 0.025(13)
C78 0.113(15) 0.118(16) 0.076(12) -0.038(13) -0.004(12) 0.017(13)
C79 0.113(14) 0.151(15) 0.104(13) -0.044(13) 0.045(12) 0.018(13)
C80 0.114(15) 0.139(16) 0.107(15) -0.038(14) 0.047(13) 0.016(15)
C81 0.135(14) 0.165(15) 0.119(13) -0.026(15) 0.052(11) 0.008(15)
C82 0.085(14) 0.146(16) 0.139(16) -0.029(15) 0.046(13) 0.036(14)
C83 0.079(13) 0.107(15) 0.131(15) -0.021(14) 0.020(13) 0.052(12)
C84 0.096(14) 0.093(14) 0.118(15) -0.022(13) 0.007(13) 0.053(12)
C85 0.104(14) 0.067(13) 0.120(15) 0.004(13) -0.016(13) 0.030(12)
C86 0.093(13) 0.117(15) 0.097(14) -0.040(13) 0.015(13) 0.044(13)
C87 0.0218(6) 0.0406(8) 0.0502(9) -0.0034(16) -0.0014(6) 0.0031(13)
C88 0.0218(6) 0.0406(8) 0.0502(9) -0.0034(16) -0.0014(6) 0.0031(13)
C89 0.0218(6) 0.0406(8) 0.0502(9) -0.0034(16) -0.0014(6) 0.0031(13)
C90 0.0218(6) 0.0406(8) 0.0502(9) -0.0034(16) -0.0014(6) 0.0031(13)
C91 0.0218(6) 0.0406(8) 0.0502(9) -0.0034(16) -0.0014(6) 0.0031(13)
C92 0.0218(6) 0.0406(8) 0.0502(9) -0.0034(16) -0.0014(6) 0.0031(13)
Ni1 0.0218(6) 0.0406(8) 0.0502(9) -0.0034(16) -0.0014(6) 0.0031(13)
C93 0.0218(6) 0.0406(8) 0.0502(9) -0.0034(16) -0.0014(6) 0.0031(13)
C94 0.0218(6) 0.0406(8) 0.0502(9) -0.0034(16) -0.0014(6) 0.0031(13)
C95 0.0218(6) 0.0406(8) 0.0502(9) -0.0034(16) -0.0014(6) 0.0031(13)
C96 0.0218(6) 0.0406(8) 0.0502(9) -0.0034(16) -0.0014(6) 0.0031(13)
N3 0.0218(6) 0.0406(8) 0.0502(9) -0.0034(16) -0.0014(6) 0.0031(13)
N1 0.0218(6) 0.0406(8) 0.0502(9) -0.0034(16) -0.0014(6) 0.0031(13)
C97 0.0218(6) 0.0406(8) 0.0502(9) -0.0034(16) -0.0014(6) 0.0031(13)
N2 0.035(4) 0.058(5) 0.046(4) 0.005(4) -0.011(3) -0.005(4)
C98 0.039(5) 0.081(7) 0.059(6) -0.004(6) 0.015(4) 0.004(5)
C99 0.028(4) 0.052(6) 0.067(6) -0.004(5) -0.007(4) -0.006(4)
C100 0.027(4) 0.061(6) 0.079(7) 0.008(5) -0.005(4) -0.011(4)
C101 0.055(6) 0.044(6) 0.098(9) 0.005(6) 0.003(6) 0.001(5)
C102 0.063(7) 0.071(8) 0.097(9) -0.008(7) -0.005(7) 0.031(6)
C103 0.036(5) 0.064(6) 0.083(7) 0.010(6) 0.002(5) -0.002(5)
C104 0.052(6) 0.060(7) 0.114(9) 0.034(7) -0.011(6) -0.018(5)
C105 0.059(7) 0.070(8) 0.112(10) 0.036(8) -0.002(7) -0.004(6)
C106 0.035(5) 0.071(7) 0.070(7) 0.005(6) -0.006(5) -0.001(5)
C107 0.064(7) 0.119(10) 0.058(7) 0.011(7) 0.025(6) -0.009(7)
C108 0.041(5) 0.091(8) 0.054(6) -0.003(5) 0.002(4) -0.004(5)
C109 0.093(10) 0.172(17) 0.074(9) 0.031(10) 0.008(8) -0.031(11)
C110 0.031(4) 0.056(5) 0.060(6) -0.004(5) 0.003(4) -0.009(4)
Ni2 0.0701(19) 0.0641(19) 0.0552(17) 0.000 -0.0242(14) 0.000
C126 0.123(15) 0.072(12) 0.059(10) 0.000 -0.004(10) 0.000
C127 0.105(10) 0.063(8) 0.054(7) -0.006(6) -0.010(6) 0.000(7)
C128 0.22(2) 0.069(10) 0.103(12) -0.013(9) 0.007(13) 0.041(12)
C129 0.151(13) 0.078(9) 0.085(9) -0.038(8) 0.029(9) -0.013(9)
C130 0.116(10) 0.074(8) 0.072(8) -0.024(7) -0.009(7) -0.006(8)
C131 0.144(15) 0.102(12) 0.118(13) -0.036(10) 0.053(12) 0.002(11)
C132 0.128(12) 0.072(9) 0.131(12) -0.021(9) 0.032(10) -0.002(9)
C133 0.110(10) 0.067(8) 0.090(9) -0.017(7) -0.004(8) -0.006(7)
C134 0.090(9) 0.069(8) 0.073(8) -0.011(7) -0.013(7) -0.004(7)
C135 0.078(11) 0.074(11) 0.079(11) 0.000 -0.007(9) 0.000
N6 0.077(7) 0.067(6) 0.057(6) -0.005(5) -0.024(5) 0.000(5)
C1E 0.0218(6) 0.0406(8) 0.0502(9) -0.0034(16) -0.0014(6) 0.0031(13)
C3E 0.0218(6) 0.0406(8) 0.0502(9) -0.0034(16) -0.0014(6) 0.0031(13)
C2E 0.0218(6) 0.0406(8) 0.0502(9) -0.0034(16) -0.0014(6) 0.0031(13)
C4E 0.0218(6) 0.0406(8) 0.0502(9) -0.0034(16) -0.0014(6) 0.0031(13)
C5E 0.0218(6) 0.0406(8) 0.0502(9) -0.0034(16) -0.0014(6) 0.0031(13)
C6E 0.0218(6) 0.0406(8) 0.0502(9) -0.0034(16) -0.0014(6) 0.0031(13)

loop_
_atom_type_symbol
_atom_type_description
_atom_type_scat_dispersion_real
_atom_type_scat_dispersion_imag
_atom_type_scat_source
C C 0.0033 0.0016 'International Tables Vol C Tables 4.2.6.8 and 6.1.1.4'
H H 0.0000 0.0000 'International Tables Vol C Tables 4.2.6.8 and 6.1.1.4'
N N 0.0061 0.0033 'International Tables Vol C Tables 4.2.6.8 and 6.1.1.4'
Ni Ni 0.3393 1.1124 'International Tables Vol C Tables 4.2.6.8 and 6.1.1.4'
Lu Lu -0.4720 5.8584 'International Tables Vol C Tables 4.2.6.8 and 6.1.1.4'

loop_
_geom_angle_atom_site_label_1
_geom_angle_atom_site_label_2
_geom_angle_atom_site_label_3
_geom_angle
_geom_angle_site_symmetry_1
_geom_angle_site_symmetry_3
Lu8 Lu1 Lu3 124(2) . .
Lu8 Lu1 Lu7 140.4(17) . .
Lu3 Lu1 Lu7 25.6(5) . .
Lu8 Lu1 C68 128.0(16) . .
Lu3 Lu1 C68 99.9(3) . .
Lu7 Lu1 C68 91.2(6) . .
Lu8 Lu1 C69 96.0(15) . .
Lu3 Lu1 C69 117.9(2) . .
Lu7 Lu1 C69 120.4(7) . .
C68 Lu1 C69 34.31(6) . .
Lu8 Lu1 C70 74.5(17) . .
Lu3 Lu1 C70 152.7(2) . .
Lu7 Lu1 C70 144.8(6) . .
C68 Lu1 C70 55.29(10) . .
C69 Lu1 C70 35.20(7) . .
Lu8 Lu1 Lu5 73.6(18) . .
Lu3 Lu1 Lu5 99.3(5) . .
Lu7 Lu1 Lu5 86.3(8) . .
C68 Lu1 Lu5 128.7(5) . .
C69 Lu1 Lu5 139.5(5) . .
C70 Lu1 Lu5 105.5(4) . .
Lu8 Lu1 C47 80.3(17) . .
Lu3 Lu1 C47 103.3(3) . .
Lu7 Lu1 C47 120.6(7) . .
C68 Lu1 C47 62.85(10) . .
C69 Lu1 C47 34.12(6) . .
C70 Lu1 C47 57.33(10) . .
Lu5 Lu1 C47 152.2(5) . .
Lu8 Lu1 C83 134(2) . .
Lu3 Lu1 C83 101.3(3) . .
Lu7 Lu1 C83 81.1(6) . .
C68 Lu1 C83 32.39(7) . .
C69 Lu1 C83 61.91(11) . .
C70 Lu1 C83 64.75(11) . .
Lu5 Lu1 C83 97.1(5) . .
C47 Lu1 C83 94.25(13) . .
Lu8 Lu1 C45 122(2) . .
Lu3 Lu1 C45 56.5(2) . .
Lu7 Lu1 C45 69.6(7) . .
C68 Lu1 C45 59.53(10) . .
C69 Lu1 C45 62.40(10) . .
C70 Lu1 C45 97.51(13) . .
Lu5 Lu1 C45 155.3(5) . .
C47 Lu1 C45 51.04(8) . .
C83 Lu1 C45 84.69(13) . .
Lu8 Lu1 C67 147.1(18) . .
Lu3 Lu1 C67 61.0(2) . .
Lu7 Lu1 C67 60.4(7) . .
C68 Lu1 C67 40.13(8) . .
C69 Lu1 C67 60.47(9) . .
C70 Lu1 C67 92.33(12) . .
Lu5 Lu1 C67 139.3(5) . .
C47 Lu1 C67 67.40(10) . .
C83 Lu1 C67 57.75(10) . .
C45 Lu1 C67 28.4 . .
Lu8 Lu1 C46 94(2) . .
Lu3 Lu1 C46 71.3(2) . .
Lu7 Lu1 C46 91.9(7) . .
C68 Lu1 C46 74.94(11) . .
C69 Lu1 C46 60.06(10) . .
C70 Lu1 C46 89.44(14) . .
Lu5 Lu1 C46 156.3(5) . .
C47 Lu1 C46 32.54(6) . .
C83 Lu1 C46 105.97(13) . .
C45 Lu1 C46 28.6 . .
C67 Lu1 C46 55.61(9) . .
Lu5 Lu2 Lu2 145.4(13) . 6
Lu5 Lu2 Lu4 22.8(14) . .
Lu2 Lu2 Lu4 124.4(2) 6 .
Lu5 Lu2 C58 99.9(11) . .
Lu2 Lu2 C58 86.39(18) 6 .
Lu4 Lu2 C58 91.6(3) . .
Lu5 Lu2 C57 68.0(9) . .
Lu2 Lu2 C57 124.72(17) 6 .
Lu4 Lu2 C57 70.4(3) . .
C58 Lu2 C57 38.33(7) . .
Lu5 Lu2 C78 105.9(12) . .
Lu2 Lu2 C78 108.5(2) 6 .
Lu4 Lu2 C78 124.0(3) . .
C58 Lu2 C78 73.37(12) . .
C57 Lu2 C78 64.90(11) . .
Lu5 Lu2 C77 72.8(10) . .
Lu2 Lu2 C77 136.32(18) 6 .
Lu4 Lu2 C77 86.3(3) . .
C58 Lu2 C77 59.97(10) . .
C57 Lu2 C77 30.95(6) . .
C78 Lu2 C77 39.17(7) . .
Lu5 Lu2 Lu5 132.1(18) . 6
Lu2 Lu2 Lu5 13.4(5) 6 6
Lu4 Lu2 Lu5 111.3(6) . 6
C58 Lu2 Lu5 89.3(5) . 6
C57 Lu2 Lu5 126.3(5) . 6
C78 Lu2 Lu5 121.7(5) . 6
C77 Lu2 Lu5 145.7(4) . 6
Lu5 Lu2 C60 131.2(11) . .
Lu2 Lu2 C60 81.26(19) 6 .
Lu4 Lu2 C60 141.7(3) . .
C58 Lu2 C60 59.32(10) . .
C57 Lu2 C60 71.47(11) . .
C78 Lu2 C60 29.54(6) . .
C77 Lu2 C60 58.44(10) . .
Lu5 Lu2 C60 94.0(5) 6 .
Lu5 Lu2 C59 132.8(10) . .
Lu2 Lu2 C59 65.84(16) 6 .
Lu4 Lu2 C59 126.3(3) . .
C58 Lu2 C59 34.79(6) . .
C57 Lu2 C59 65.30(10) . .
C78 Lu2 C59 59.12(10) . .
C77 Lu2 C59 70.90(11) . .
Lu5 Lu2 C59 75.0(4) 6 .
C60 Lu2 C59 32.84(6) . .
Lu5 Lu2 Lu7 103.2(11) . .
Lu2 Lu2 Lu7 73.40(14) 6 .
Lu4 Lu2 Lu7 109.1(5) . .
C58 Lu2 Lu7 156.8(4) . .
C57 Lu2 Lu7 159.4(3) . .
C78 Lu2 Lu7 101.9(5) . .
C77 Lu2 Lu7 129.7(4) . .
Lu5 Lu2 Lu7 73.7(5) 6 .
C60 Lu2 Lu7 105.3(6) . .
C59 Lu2 Lu7 123.1(4) . .
Lu5 Lu2 C76 53.7(13) . .
Lu2 Lu2 C76 160.79(16) 6 .
Lu4 Lu2 C76 74.7(3) . .
C58 Lu2 C76 91.68(16) . .
C57 Lu2 C76 55.98(12) . .
C78 Lu2 C76 52.94(10) . .
C77 Lu2 C76 33.12(7) . .
Lu5 Lu2 C76 173.8(6) 6 .
C60 Lu2 C76 81.34(13) . .
C59 Lu2 C76 102.53(14) . .
Lu7 Lu2 C76 103.6(3) . .
Lu7 Lu3 Lu1 102.1(4) . 6
Lu7 Lu3 Lu1 102.1(4) . .
Lu1 Lu3 Lu1 144.9(4) 6 .
Lu7 Lu3 Lu8 117.2(12) . 6
Lu1 Lu3 Lu8 21.5(9) 6 6
Lu1 Lu3 Lu8 123.4(9) . 6
Lu7 Lu3 Lu8 117.2(12) . .
Lu1 Lu3 Lu8 123.4(9) 6 .
Lu1 Lu3 Lu8 21.5(9) . .
Lu8 Lu3 Lu8 101.9(17) 6 .
Lu7 Lu3 C45 114.0(17) . .
Lu1 Lu3 C45 103.3(3) 6 .
Lu1 Lu3 C45 89.6(2) . .
Lu8 Lu3 C45 107.6(8) 6 .
Lu8 Lu3 C45 96.3(7) . .
Lu7 Lu3 C67 82.7(16) . .
Lu1 Lu3 C67 122.6(3) 6 .
Lu1 Lu3 C67 85.5(2) . .
Lu8 Lu3 C67 135.7(7) 6 .
Lu8 Lu3 C67 102.3(7) . .
C45 Lu3 C67 33.18(7) . .
Lu7 Lu3 C44 102.1(13) . .
Lu1 Lu3 C44 64.27(19) 6 .
Lu1 Lu3 C44 133.3(3) . .
Lu8 Lu3 C44 77.7(7) 6 .
Lu8 Lu3 C44 134.4(9) . .
C45 Lu3 C44 43.97(10) . .
C67 Lu3 C44 58.90(12) . .
Lu7 Lu3 C66 48.3(16) . .
Lu1 Lu3 C66 116.4(3) 6 .
Lu1 Lu3 C66 98.7(3) . .
Lu8 Lu3 C66 137.7(8) 6 .
Lu8 Lu3 C66 120.1(8) . .
C45 Lu3 C66 65.75(14) . .
C67 Lu3 C66 34.90(9) . .
C44 Lu3 C66 69.98(15) . .
Lu7 Lu3 C65 49.1(14) . .
Lu1 Lu3 C65 82.9(2) 6 .
Lu1 Lu3 C65 132.2(3) . .
Lu8 Lu3 C65 104.4(9) 6 .
Lu8 Lu3 C65 153.7(9) . .
C45 Lu3 C65 75.30(16) . .
C67 Lu3 C65 57.27(14) . .
C44 Lu3 C65 53.01(12) . .
C66 Lu3 C65 33.67(9) . .
Lu7 Lu3 C43 67.8(12) . .
Lu1 Lu3 C43 65.9(2) 6 .
Lu1 Lu3 C43 148.0(3) . .
Lu8 Lu3 C43 86.7(8) 6 .
Lu8 Lu3 C43 165.1(7) . .
C45 Lu3 C43 69.29(14) . .
C67 Lu3 C43 63.56(14) . .
C44 Lu3 C43 35.22(8) . .
C66 Lu3 C43 51.30(12) . .
C65 Lu3 C43 21.2 . .
Lu7 Lu3 C46 142.8(16) . .
Lu1 Lu3 C46 98.3(3) 6 .
Lu1 Lu3 C46 76.6(2) . .
Lu8 Lu3 C46 92.1(9) 6 .
Lu8 Lu3 C46 74.3(8) . .
C45 Lu3 C46 30.10(9) . .
C67 Lu3 C46 60.18(13) . .
C44 Lu3 C46 60.22(14) . .
C66 Lu3 C46 94.70(17) . .
C65 Lu3 C46 104.09(18) . .
C43 Lu3 C46 93.42(17) . .
Lu5 Lu4 Lu2 22.9(13) . .
Lu5 Lu4 C56 98.8(11) . .
Lu2 Lu4 C56 98.5(4) . .
Lu5 Lu4 C55 111.2(11) . .
Lu2 Lu4 C55 126.0(4) . .
C56 Lu4 C55 43.79(15) . .
Lu5 Lu4 C33 120.2(13) . .
Lu2 Lu4 C33 106.1(3) . .
C56 Lu4 C33 38.80(13) . .
C55 Lu4 C33 69.8(2) . .
Lu5 Lu4 Lu6 115.6(14) . .
Lu2 Lu4 Lu6 94.2(6) . .
C56 Lu4 Lu6 106.7(6) . .
C55 Lu4 Lu6 128.1(5) . .
C33 Lu4 Lu6 68.3(5) . .
Lu5 Lu4 C54 138.2(13) . .
Lu2 Lu4 C54 158.2(4) . .
C56 Lu4 C54 68.8(2) . .
C55 Lu4 C54 33.24(13) . .
C33 Lu4 C54 75.5(2) . .
Lu6 Lu4 C54 106.2(6) . .
Lu5 Lu4 C75 77.3(12) . .
Lu2 Lu4 C75 98.1(4) . .
C56 Lu4 C75 67.1(2) . .
C55 Lu4 C75 39.39(14) . .
C33 Lu4 C75 103.8(3) . .
Lu6 Lu4 C75 166.9(6) . .
C54 Lu4 C75 61.0(2) . .
Lu5 Lu4 Lu8 82.6(14) . .
Lu2 Lu4 Lu8 89.0(9) . .
C56 Lu4 Lu8 163.8(9) . .
C55 Lu4 Lu8 120.6(9) . .
C33 Lu4 Lu8 151.4(9) . .
Lu6 Lu4 Lu8 86.9(10) . .
C54 Lu4 Lu8 99.4(9) . .
C75 Lu4 Lu8 97.7(8) . .
Lu5 Lu4 C57 63.3(10) . .
Lu2 Lu4 C57 65.2(3) . .
C56 Lu4 C57 35.54(14) . .
C55 Lu4 C57 65.07(18) . .
C33 Lu4 C57 65.02(17) . .
Lu6 Lu4 C57 119.4(7) . .
C54 Lu4 C57 97.4(2) . .
C75 Lu4 C57 62.88(19) . .
Lu8 Lu4 C57 143.1(9) . .
Lu5 Lu4 C32 154.3(14) . .
Lu2 Lu4 C32 136.8(3) . .
C56 Lu4 C32 61.6(2) . .
C55 Lu4 C32 67.4(2) . .
C33 Lu4 C32 34.16(12) . .
Lu6 Lu4 C32 60.8(5) . .
C54 Lu4 C32 53.63(17) . .
C75 Lu4 C32 106.6(3) . .
Lu8 Lu4 C32 121.1(9) . .
C57 Lu4 C32 95.3(2) . .
Lu5 Lu4 C53 168.9(13) . .
Lu2 Lu4 C53 167.0(4) . .
C56 Lu4 C53 77.4(3) . .
C55 Lu4 C53 58.8(2) . .
C33 Lu4 C53 63.0(2) . .
Lu6 Lu4 C53 75.5(6) . .
C54 Lu4 C53 30.64(11) . .
C75 Lu4 C53 91.6(3) . .
Lu8 Lu4 C53 98.2(9) . .
C57 Lu4 C53 112.6(2) . .
C32 Lu4 C53 30.72(9) . .
Lu4 Lu5 Lu2 134(3) . .
Lu4 Lu5 C57 93.0(12) . .
Lu2 Lu5 C57 87.3(12) . .
Lu4 Lu5 C56 55.0(9) . .
Lu2 Lu5 C56 114.2(15) . .
C57 Lu5 C56 38.1(3) . .
Lu4 Lu5 C76 115.4(14) . .
Lu2 Lu5 C76 106.0(16) . .
C57 Lu5 C76 65.1(5) . .
C56 Lu5 C76 84.2(5) . .
Lu4 Lu5 C77 118.8(12) . .
Lu2 Lu5 C77 83.1(12) . .
C57 Lu5 C77 32.7(2) . .
C56 Lu5 C77 66.4(4) . .
C76 Lu5 C77 38.0(3) . .
Lu4 Lu5 C75 78.5(11) . .
Lu2 Lu5 C75 140.7(16) . .
C57 Lu5 C75 67.0(4) . .
C56 Lu5 C75 62.2(4) . .
C76 Lu5 C75 36.9(3) . .
C77 Lu5 C75 59.1(4) . .
Lu4 Lu5 Lu2 115.0(17) . 6
Lu2 Lu5 Lu2 21.2(8) . 6
C57 Lu5 Lu2 97.8(8) . 6
C56 Lu5 Lu2 113.2(9) . 6
C76 Lu5 Lu2 127.2(10) . 6
C77 Lu5 Lu2 101.9(8) . 6
C75 Lu5 Lu2 160.9(10) . 6
Lu4 Lu5 Lu8 74.4(14) . .
Lu2 Lu5 Lu8 111.8(13) . .
C57 Lu5 Lu8 161.0(12) . .
C56 Lu5 Lu8 127.1(13) . .
C76 Lu5 Lu8 106.9(11) . .
C77 Lu5 Lu8 144.7(13) . .
C75 Lu5 Lu8 96.0(11) . .
Lu2 Lu5 Lu8 100.5(10) 6 .
Lu4 Lu5 C55 47.7(8) . .
Lu2 Lu5 C55 147.3(14) . .
C57 Lu5 C55 61.1(4) . .
C56 Lu5 C55 34.4(3) . .
C76 Lu5 C55 69.8(4) . .
C77 Lu5 C55 74.6(4) . .
C75 Lu5 C55 35.5(3) . .
Lu2 Lu5 C55 146.8(10) 6 .
Lu8 Lu5 C55 100.1(11) . .
Lu4 Lu5 Lu1 96.4(13) . .
Lu2 Lu5 Lu1 95.2(10) . .
C57 Lu5 Lu1 164.1(11) . .
C56 Lu5 Lu1 148.4(10) . .
C76 Lu5 Lu1 99.2(8) . .
C77 Lu5 Lu1 132.0(10) . .
C75 Lu5 Lu1 102.4(8) . .
Lu2 Lu5 Lu1 89.8(5) 6 .
Lu8 Lu5 Lu1 22.1(8) . .
C55 Lu5 Lu1 117.5(8) . .
Lu4 Lu5 C58 98.7(15) . .
Lu2 Lu5 C58 58.9(10) . .
C57 Lu5 C58 35.0(3) . .
C56 Lu5 C58 55.7(4) . .
C76 Lu5 C58 93.9(6) . .
C77 Lu5 C58 55.9(4) . .
C75 Lu5 C58 101.9(5) . .
Lu2 Lu5 C58 64.0(5) 6 .
Lu8 Lu5 C58 159.1(12) . .
C55 Lu5 C58 88.7(5) . .
Lu1 Lu5 C58 153.5(8) . .
Lu4 Lu6 Lu4 102.7(11) . 6
Lu4 Lu6 C31 101.8(4) . .
Lu4 Lu6 C31 140.7(7) 6 .
Lu4 Lu6 C14 115.9(11) . .
Lu4 Lu6 C14 72.8(6) 6 .
C31 Lu6 C14 69.0(5) . .
Lu4 Lu6 C13 127.4(7) . .
Lu4 Lu6 C13 104.1(5) 6 .
C31 Lu6 C13 37.1(3) . .
C14 Lu6 C13 37.5(3) . .
Lu4 Lu6 C34 82.1(9) . .
Lu4 Lu6 C34 76.3(8) 6 .
C31 Lu6 C34 77.2(5) . .
C14 Lu6 C34 33.9(3) . .
C13 Lu6 C34 61.9(5) . .
Lu4 Lu6 C33 53.4(5) . .
Lu4 Lu6 C33 108.7(12) 6 .
C31 Lu6 C33 64.3(4) . .
C14 Lu6 C33 67.5(6) . .
C13 Lu6 C33 75.4(5) . .
C34 Lu6 C33 39.6(4) . .
Lu4 Lu6 C32 68.0(3) . .
Lu4 Lu6 C32 141.8(12) 6 .
C31 Lu6 C32 34.7(2) . .
C14 Lu6 C32 78.5(5) . .
C13 Lu6 C32 62.9(4) . .
C34 Lu6 C32 65.9(5) . .
C33 Lu6 C32 35.2(2) . .
Lu4 Lu6 Lu5 84.9(10) . 6
Lu4 Lu6 Lu5 18.0(4) 6 6
C31 Lu6 Lu5 151.7(10) . 6
C14 Lu6 Lu5 83.2(8) . 6
C13 Lu6 Lu5 118.4(7) . 6
C34 Lu6 Lu5 76.6(9) . 6
C33 Lu6 Lu5 100.6(11) . 6
C32 Lu6 Lu5 135.8(12) . 6
Lu4 Lu6 Lu5 18.0(4) . .
Lu4 Lu6 Lu5 84.9(10) 6 .
C31 Lu6 Lu5 118.5(6) . .
C14 Lu6 Lu5 113.6(12) . .
C13 Lu6 Lu5 137.2(10) . .
C34 Lu6 Lu5 80.7(9) . .
C33 Lu6 Lu5 62.3(6) . .
C32 Lu6 Lu5 84.0(6) . .
Lu5 Lu6 Lu5 67.1(10) 6 .
Lu4 Lu6 C12 154.5(6) . .
Lu4 Lu6 C12 97.8(3) 6 .
C31 Lu6 C12 52.9(5) . .
C14 Lu6 C12 56.4(4) . .
C13 Lu6 C12 30.4(3) . .
C34 Lu6 C12 88.2(5) . .
C33 Lu6 C12 105.5(6) . .
C32 Lu6 C12 86.5(6) . .
Lu5 Lu6 C12 115.7(4) 6 .
Lu5 Lu6 C12 167.6(9) . .
Lu4 Lu6 C15 125.8(12) . .
Lu4 Lu6 C15 48.0(3) 6 .
C31 Lu6 C15 92.7(5) . .
C14 Lu6 C15 27.42(15) . .
C13 Lu6 C15 56.5(3) . .
C34 Lu6 C15 50.6(3) . .
C33 Lu6 C15 89.8(7) . .
C32 Lu6 C15 105.9(6) . .
Lu5 Lu6 C15 62.2(5) 6 .
Lu5 Lu6 C15 114.9(11) . .
C12 Lu6 C15 60.4(3) . .
Lu3 Lu7 Lu1 52.2(7) . 6
Lu3 Lu7 Lu1 52.2(7) . .
Lu1 Lu7 Lu1 100.9(12) 6 .
Lu3 Lu7 C66 115(2) . .
Lu1 Lu7 C66 123.8(9) 6 .
Lu1 Lu7 C66 105.6(7) . .
Lu3 Lu7 C65 114.2(17) . .
Lu1 Lu7 C65 89.8(5) 6 .
Lu1 Lu7 C65 140.5(11) . .
C66 Lu7 C65 41.0(4) . .
Lu3 Lu7 C67 77.6(16) . .
Lu1 Lu7 C67 106.0(10) 6 .
Lu1 Lu7 C67 77.6(6) . .
C66 Lu7 C67 37.9(3) . .
C65 Lu7 C67 62.9(6) . .
Lu3 Lu7 C64 149.0(13) . .
Lu1 Lu7 C64 105.2(4) 6 .
Lu1 Lu7 C64 153.6(8) . .
C66 Lu7 C64 56.0(6) . .
C65 Lu7 C64 37.4(4) . .
C67 Lu7 C64 91.6(8) . .
Lu3 Lu7 C82 129.0(14) . .
Lu1 Lu7 C82 158.1(10) 6 .
Lu1 Lu7 C82 91.2(3) . .
C66 Lu7 C82 34.4(3) . .
C65 Lu7 C82 69.6(6) . .
C67 Lu7 C82 58.6(4) . .
C64 Lu7 C82 62.9(6) . .
Lu3 Lu7 C43 94.2(13) . .
Lu1 Lu7 C43 67.7(4) 6 .
Lu1 Lu7 C43 135.7(12) . .
C66 Lu7 C43 58.6(5) . .
C65 Lu7 C43 23.01(16) . .
C67 Lu7 C43 66.1(5) . .
C64 Lu7 C43 55.0(4) . .
C82 Lu7 C43 90.9(7) . .
Lu3 Lu7 C45 49.8(14) . .
Lu1 Lu7 C45 79.5(8) 6 .
Lu1 Lu7 C45 70.0(7) . .
C66 Lu7 C45 65.2(6) . .
C65 Lu7 C45 75.0(6) . .
C67 Lu7 C45 29.5(3) . .
C64 Lu7 C45 111.1(8) . .
C82 Lu7 C45 87.8(6) . .
C43 Lu7 C45 65.9(5) . .
Lu3 Lu7 Lu8 47.0(11) . 6
Lu1 Lu7 Lu8 13.5(6) 6 6
Lu1 Lu7 Lu8 90.7(12) . 6
C66 Lu7 Lu8 136.2(10) . 6
C65 Lu7 Lu8 103.3(7) . 6
C67 Lu7 Lu8 112.7(11) . 6
C64 Lu7 Lu8 115.6(8) . 6
C82 Lu7 Lu8 170.4(11) . 6
C43 Lu7 Lu8 81.2(7) . 6
C45 Lu7 Lu8 84.0(10) . 6
Lu3 Lu7 Lu8 47.0(11) . .
Lu1 Lu7 Lu8 90.7(12) 6 .
Lu1 Lu7 Lu8 13.5(6) . .
C66 Lu7 Lu8 118.9(8) . .
C65 Lu7 Lu8 150.7(12) . .
C67 Lu7 Lu8 88.8(8) . .
C64 Lu7 Lu8 163.3(11) . .
C82 Lu7 Lu8 103.6(7) . .
C43 Lu7 Lu8 138.9(13) . .
C45 Lu7 Lu8 76.3(9) . .
Lu8 Lu7 Lu8 79.4(16) 6 .
Lu1 Lu8 Lu3 34.1(14) . .
Lu1 Lu8 C71 110.4(19) . .
Lu3 Lu8 C71 134.2(14) . .
Lu1 Lu8 C48 106.5(19) . .
Lu3 Lu8 C48 112.3(14) . .
C71 Lu8 C48 33.7(4) . .
Lu1 Lu8 Lu4 107(2) . .
Lu3 Lu8 Lu4 103.3(11) . .
C71 Lu8 Lu4 118.7(15) . .
C48 Lu8 Lu4 143.5(17) . .
Lu1 Lu8 C70 82.8(18) . .
Lu3 Lu8 C70 114.3(14) . .
C71 Lu8 C70 32.3(4) . .
C48 Lu8 C70 57.1(6) . .
Lu4 Lu8 C70 114.6(15) . .
Lu1 Lu8 Lu5 84(2) . .
Lu3 Lu8 Lu5 85.4(11) . .
C71 Lu8 Lu5 128.3(16) . .
C48 Lu8 Lu5 161.1(17) . .
Lu4 Lu8 Lu5 23.0(5) . .
C70 Lu8 Lu5 110.7(15) . .
Lu1 Lu8 C69 62.0(13) . .
Lu3 Lu8 C69 85.9(11) . .
C71 Lu8 C69 49.6(5) . .
C48 Lu8 C69 50.4(5) . .
Lu4 Lu8 C69 143.3(16) . .
C70 Lu8 C69 33.8(3) . .
Lu5 Lu8 C69 128.8(16) . .
Lu1 Lu8 C47 78.3(17) . .
Lu3 Lu8 C47 85.5(11) . .
C71 Lu8 C47 52.0(5) . .
C48 Lu8 C47 28.9(3) . .
Lu4 Lu8 C47 170.6(16) . .
C70 Lu8 C47 57.9(5) . .
Lu5 Lu8 C47 160.2(17) . .
C69 Lu8 C47 32.8(3) . .
Lu1 Lu8 Lu7 26.1(13) . .
Lu3 Lu8 Lu7 15.8(5) . .
C71 Lu8 Lu7 135.9(14) . .
C48 Lu8 Lu7 123.0(14) . .
Lu4 Lu8 Lu7 93.5(11) . .
C70 Lu8 Lu7 108.8(13) . .
Lu5 Lu8 Lu7 73.1(11) . .
C69 Lu8 Lu7 86.4(11) . .
C47 Lu8 Lu7 94.5(12) . .
Lu1 Lu8 C85 83(2) . .
Lu3 Lu8 C85 117.0(14) . .
C71 Lu8 C85 53.2(7) . .
C48 Lu8 C85 84.2(9) . .
Lu4 Lu8 C85 86.5(11) . .
C70 Lu8 C85 29.2(4) . .
Lu5 Lu8 C85 81.8(11) . .
C69 Lu8 C85 58.4(6) . .
C47 Lu8 C85 86.7(8) . .
Lu7 Lu8 C85 104.6(13) . .
Lu1 Lu8 C72 139(2) . .
Lu3 Lu8 C72 170.3(12) . .
C71 Lu8 C72 36.2(5) . .
C48 Lu8 C72 60.0(7) . .
Lu4 Lu8 C72 85.2(11) . .
C70 Lu8 C72 57.1(7) . .
Lu5 Lu8 C72 101.6(13) . .
C69 Lu8 C72 84.5(8) . .
C47 Lu8 C72 85.7(8) . .
Lu7 Lu8 C72 162.9(15) . .
C85 Lu8 C72 58.3(7) . .
C9 C1 C5 122.1 . .
C9 C1 C2 119.5 . .
C5 C1 C2 107.6 . .
C12 C2 C1 125.8 . .
C12 C2 C3 115.3 . .
C1 C2 C3 108.1 . .
C15 C3 C4 117.2 . .
C15 C3 C2 125.9 . .
C4 C3 C2 107.3 . .
C18 C4 C5 116.8 . .
C18 C4 C3 128.1 . .
C5 C4 C3 107.8 . .
C1 C5 C4 108.3 . .
C1 C5 C6 116.6 . .
C4 C5 C6 124.1 . .
C7 C6 C5 111.1 . .
C7 C6 C20 117.6 . .
C5 C6 C20 117.7 . .
C8 C7 C6 137.0 . .
C8 C7 C23 101.5 . .
C6 C7 C23 118.8 . .
C7 C8 C26 144.3 . .
C7 C8 C9 111.3 . .
C26 C8 C9 95.9 . .
C1 C9 C10 121.7 . .
C1 C9 C8 120.3 . .
C10 C9 C8 106.6 . .
C11 C10 C27 121.8 . .
C11 C10 C9 119.4 . .
C27 C10 C9 110.1 . .
C10 C11 C12 121.9 . .
C10 C11 C30 119.1 . .
C12 C11 C30 107.1 . .
C2 C12 C11 111.3 . .
C2 C12 C13 122.1 . .
C11 C12 C13 107.8 . .
C2 C12 Lu6 91.8(2) . .
C11 C12 Lu6 83.7(5) . .
C13 C12 Lu6 52.1(4) . .
C31 C13 C12 107.6 . .
C31 C13 C14 124.6 . .
C12 C13 C14 116.2 . .
C31 C13 Lu6 71.1(3) . .
C12 C13 Lu6 97.5(6) . .
C14 C13 Lu6 71.2(7) . .
C34 C14 C15 115.4 . .
C34 C14 C13 115.5 . .
C15 C14 C13 124.7 . .
C34 C14 Lu6 76.0(6) . .
C15 C14 Lu6 101.7(3) . .
C13 C14 Lu6 71.3(7) . .
C16 C15 C14 119.6 . .
C16 C15 C3 122.1 . .
C14 C15 C3 114.3 . .
C16 C15 Lu6 107.0(5) . .
C14 C15 Lu6 50.8(3) . .
C3 C15 Lu6 90.7(5) . .
C15 C16 C36 120.9 . .
C15 C16 C17 121.3 . .
C36 C16 C17 107.3 . .
C39 C17 C16 127.4 . .
C39 C17 C18 101.8 . .
C16 C17 C18 122.7 . .
C4 C18 C19 119.1 . .
C4 C18 C17 107.2 . .
C19 C18 C17 117.3 . .
C40 C19 C20 133.4 . .
C40 C19 C18 90.3 . .
C20 C19 C18 122.5 . .
C19 C20 C6 117.7 . .
C19 C20 C21 99.3 . .
C6 C20 C21 135.7 . .
C42 C21 C20 130.0 . .
C42 C21 C22 114.6 . .
C20 C21 C22 104.2 . .
C44 C22 C23 134.8 . .
C44 C22 C21 99.2 . .
C23 C22 C21 121.9 . .
C44 C22 Lu3 62.81(13) . .
C23 C22 Lu3 92.74(15) . .
C21 C22 Lu3 96.15(13) . .
C24 C23 C22 114.4 . .
C24 C23 C7 119.1 . .
C22 C23 C7 121.5 . .
C25 C24 C23 125.4 . .
C25 C24 C46 119.2 . .
C23 C24 C46 113.1 . .
C24 C25 C26 110.0 . .
C24 C25 C49 115.7 . .
C26 C25 C49 130.8 . .
C8 C26 C27 120.7 . .
C8 C26 C25 117.7 . .
C27 C26 C25 115.9 . .
C10 C27 C26 105.7 . .
C10 C27 C28 122.6 . .
C26 C27 C28 116.8 . .
C50 C28 C27 125.3 . .
C50 C28 C29 110.1 . .
C27 C28 C29 111.4 . .
C30 C29 C52 135.7 . .
C30 C29 C28 122.0 . .
C52 C29 C28 95.7 . .
C29 C30 C31 114.5 . .
C29 C30 C11 122.7 . .
C31 C30 C11 107.8 . .
C29 C30 Lu6 95.0(3) . .
C31 C30 Lu6 51.1(4) . .
C11 C30 Lu6 82.8(2) . .
C30 C31 C32 128.6 . .
C30 C31 C13 108.1 . .
C32 C31 C13 120.4 . .
C30 C31 Lu6 99.4(7) . .
C32 C31 Lu6 81.7(5) . .
C13 C31 Lu6 71.8(3) . .
C53 C32 C31 103.1 . .
C53 C32 C33 123.9 . .
C31 C32 C33 117.6 . .
C53 C32 Lu6 98.7(4) . .
C31 C32 Lu6 63.7(6) . .
C33 C32 Lu6 70.1(7) . .
C53 C32 Lu4 77.29(17) . .
C31 C32 Lu4 113.63(15) . .
C33 C32 Lu4 52.31(16) . .
Lu6 C32 Lu4 51.2(5) . .
C56 C33 C32 115.8 . .
C56 C33 C34 126.7 . .
C32 C33 C34 115.4 . .
C56 C33 Lu4 56.6(2) . .
C32 C33 Lu4 93.5(2) . .
C34 C33 Lu4 106.8(2) . .
C56 C33 Lu6 114.4(4) . .
C32 C33 Lu6 74.7(6) . .
C34 C33 Lu6 67.0(4) . .
Lu4 C33 Lu6 58.3(4) . .
C56 C33 Lu5 50.4(3) . .
C32 C33 Lu5 111.2(4) . .
C34 C33 Lu5 97.3(4) . .
Lu4 C33 Lu5 17.7(4) . .
Lu6 C33 Lu5 65.1(6) . .
C35 C34 C14 124.7 . .
C35 C34 C33 109.5 . .
C14 C34 C33 123.7 . .
C35 C34 Lu6 116.9(6) . .
C14 C34 Lu6 70.2(4) . .
C33 C34 Lu6 73.33(14) . .
C34 C35 C36 119.7 . .
C34 C35 C58 120.2 . .
C36 C35 C58 111.2 . .
C34 C35 Lu2 95.70(10) . .
C36 C35 Lu2 93.75(12) . .
C58 C35 Lu2 50.35(9) . .
C37 C36 C16 129.8 . .
C37 C36 C35 108.8 . .
C16 C36 C35 118.2 . .
C36 C37 C59 113.4 . .
C36 C37 C38 123.5 . .
C59 C37 C38 112.8 . .
C62 C38 C39 122.6 . .
C62 C38 C37 122.3 . .
C39 C38 C37 105.4 . .
C38 C39 C17 125.1 . .
C38 C39 C40 121.4 . .
C17 C39 C40 101.3 . .
C41 C40 C19 116.2 . .
C41 C40 C39 109.2 . .
C19 C40 C39 126.4 . .
C40 C41 C63 137.2 . .
C40 C41 C42 118.1 . .
C63 C41 C42 96.4 . .
C21 C42 C41 120.7 . .
C21 C42 C43 103.6 . .
C41 C42 C43 127.6 . .
C65 C43 C44 125.3 . .
C65 C43 C42 121.4 . .
C44 C43 C42 101.3 . .
C65 C43 Lu7 60.6(5) . .
C44 C43 Lu7 82.5(6) . .
C42 C43 Lu7 98.1(4) . .
C65 C43 Lu3 76.57(16) . .
C44 C43 Lu3 65.07(16) . .
C42 C43 Lu3 96.91(11) . .
Lu7 C43 Lu3 17.9(5) . .
C22 C44 C43 118.4 . .
C22 C44 C45 112.4 . .
C43 C44 C45 115.0 . .
C22 C44 Lu3 90.48(16) . .
C43 C44 Lu3 79.71(18) . .
C45 C44 Lu3 61.68(13) . .
C22 C44 Lu7 101.9(4) . .
C43 C44 Lu7 63.2(5) . .
C45 C44 Lu7 69.1(3) . .
Lu3 C44 Lu7 17.0(4) . .
C67 C45 C46 145.1 . .
C67 C45 C44 99.3 . .
C46 C45 C44 111.2 . .
C67 C45 Lu3 78.93(19) . .
C46 C45 Lu3 93.07(19) . .
C44 C45 Lu3 74.35(14) . .
C67 C45 Lu7 63.8(5) . .
C46 C45 Lu7 108.8(5) . .
C44 C45 Lu7 72.88(14) . .
Lu3 C45 Lu7 16.2(5) . .
C67 C45 Lu1 76.63(12) . .
C46 C45 Lu1 78.10(13) . .
C44 C45 Lu1 108.13(11) . .
Lu3 C45 Lu1 33.93(8) . .
Lu7 C45 Lu1 40.4(3) . .
C45 C46 C47 106.7 . .
C45 C46 C24 132.6 . .
C47 C46 C24 115.2 . .
C45 C46 Lu3 56.83(14) . .
C47 C46 Lu3 100.98(11) . .
C24 C46 Lu3 93.29(14) . .
C45 C46 Lu1 73.31(12) . .
C47 C46 Lu1 69.40(11) . .
C24 C46 Lu1 101.26(10) . .
Lu3 C46 Lu1 32.11(8) . .
C45 C46 Lu8 92.6(7) . .
C47 C46 Lu8 62.7(6) . .
C24 C46 Lu8 88.0(7) . .
Lu3 C46 Lu8 45.7(7) . .
Lu1 C46 Lu8 19.3(7) . .
C48 C47 C69 100.6 . .
C48 C47 C46 121.4 . .
C69 C47 C46 117.6 . .
C48 C47 Lu1 84.86(12) . .
C69 C47 Lu1 60.87(11) . .
C46 C47 Lu1 78.06(12) . .
C48 C47 Lu8 63.8(8) . .
C69 C47 Lu8 71.8(8) . .
C46 C47 Lu8 86.9(8) . .
Lu1 C47 Lu8 21.5(8) . .
C47 C48 C49 118.8 . .
C47 C48 C71 112.4 . .
C49 C48 C71 126.4 . .
C47 C48 Lu8 87.3(9) . .
C49 C48 Lu8 95.4(8) . .
C71 C48 Lu8 71.3(9) . .
C47 C48 Lu1 68.27(10) . .
C49 C48 Lu1 107.96(10) . .
C71 C48 Lu1 76.38(11) . .
Lu8 C48 Lu1 19.5(8) . .
C48 C49 C25 125.1 . .
C48 C49 C50 123.2 . .
C25 C49 C50 104.2 . .
C48 C49 Lu8 56.4(6) . .
C25 C49 Lu8 94.4(7) . .
C50 C49 Lu8 97.4(7) . .
C28 C50 C51 116.7 . .
C28 C50 C49 126.6 . .
C51 C50 C49 106.5 . .
C50 C51 C52 106.2 . .
C50 C51 C72 136.8 . .
C52 C51 C72 110.1 . .
C51 C52 C53 129.8 . .
C51 C52 C29 110.3 . .
C53 C52 C29 98.4 . .
C54 C53 C32 105.8 . .
C54 C53 C52 109.8 . .
C32 C53 C52 138.1 . .
C54 C53 Lu4 56.14(17) . .
C32 C53 Lu4 71.99(15) . .
C52 C53 Lu4 111.09(13) . .
C55 C54 C53 130.7 . .
C55 C54 C73 104.6 . .
C53 C54 C73 118.0 . .
C55 C54 Lu4 59.99(18) . .
C53 C54 Lu4 93.2(2) . .
C73 C54 Lu4 92.32(17) . .
C54 C55 C56 121.7 . .
C54 C55 C75 116.9 . .
C56 C55 C75 105.3 . .
C54 C55 Lu4 86.8(2) . .
C56 C55 Lu4 60.5(2) . .
C75 C55 Lu4 82.1(2) . .
C54 C55 Lu5 105.0(4) . .
C56 C55 Lu5 59.2(5) . .
C75 C55 Lu5 64.6(5) . .
Lu4 C55 Lu5 21.0(5) . .
C33 C56 C57 125.9 . .
C33 C56 C55 117.4 . .
C57 C56 C55 115.2 . .
C33 C56 Lu4 84.6(3) . .
C57 C56 Lu4 96.8(3) . .
C55 C56 Lu4 75.7(3) . .
C33 C56 Lu5 100.9(6) . .
C57 C56 Lu5 70.5(6) . .
C55 C56 Lu5 86.3(6) . .
Lu4 C56 Lu5 26.3(5) . .
C33 C56 Lu2 95.68(11) . .
C57 C56 Lu2 58.82(9) . .
C55 C56 Lu2 104.93(11) . .
Lu4 C56 Lu2 40.7(3) . .
Lu5 C56 Lu2 19.1(5) . .
C77 C57 C56 132.1 . .
C77 C57 C58 114.4 . .
C56 C57 C58 102.8 . .
C77 C57 Lu5 78.9(6) . .
C56 C57 Lu5 71.4(6) . .
C58 C57 Lu5 90.6(5) . .
C77 C57 Lu2 76.36(13) . .
C56 C57 Lu2 89.88(13) . .
C58 C57 Lu2 70.09(13) . .
Lu5 C57 Lu2 24.7(5) . .
C77 C57 Lu4 98.31(18) . .
C56 C57 Lu4 47.69(19) . .
C58 C57 Lu4 94.86(19) . .
Lu5 C57 Lu4 23.7(5) . .
Lu2 C57 Lu4 44.40(17) . .
C59 C58 C35 97.9 . .
C59 C58 C57 123.6 . .
C35 C58 C57 134.4 . .
C59 C58 Lu2 81.38(15) . .
C35 C58 Lu2 100.09(12) . .
C57 C58 Lu2 71.58(15) . .
C59 C58 Lu5 101.7(5) . .
C35 C58 Lu5 103.1(5) . .
C57 C58 Lu5 54.5(4) . .
Lu2 C58 Lu5 21.2(4) . .
C59 C58 Lu4 118.53(14) . .
C35 C58 Lu4 91.40(16) . .
C57 C58 Lu4 54.34(15) . .
Lu2 C58 Lu4 37.26(14) . .
Lu5 C58 Lu4 18.9(5) . .
C37 C59 C60 131.0 . .
C37 C59 C58 108.2 . .
C60 C59 C58 109.1 . .
C37 C59 Lu2 101.59(12) . .
C60 C59 Lu2 68.94(12) . .
C58 C59 Lu2 63.82(13) . .
C78 C60 C59 133.8 . .
C78 C60 C61 106.0 . .
C59 C60 C61 112.0 . .
C78 C60 Lu2 71.62(13) . .
C59 C60 Lu2 78.23(12) . .
C61 C60 Lu2 97.46(13) . .
C60 C61 C81 114.2 . .
C60 C61 C62 120.7 . .
C81 C61 C62 111.0 . .
C38 C62 C61 120.0 . .
C38 C62 C63 127.0 . .
C61 C62 C63 105.6 . .
C41 C63 C62 102.2 . .
C41 C63 C64 137.5 . .
C62 C63 C64 108.9 . .
C65 C64 C81 138.8 . .
C65 C64 C63 103.7 . .
C81 C64 C63 107.7 . .
C65 C64 Lu7 62.1(5) . .
C81 C64 Lu7 87.4(4) . .
C63 C64 Lu7 98.0(3) . .
C43 C65 C64 132.2 . .
C43 C65 C66 131.6 . .
C64 C65 C66 91.7 . .
C43 C65 Lu7 96.4(5) . .
C64 C65 Lu7 80.5(7) . .
C66 C65 Lu7 67.8(3) . .
C43 C65 Lu3 82.21(14) . .
C64 C65 Lu3 96.53(14) . .
C66 C65 Lu3 71.76(12) . .
Lu7 C65 Lu3 16.7(6) . .
C82 C66 C67 111.3 . .
C82 C66 C65 132.5 . .
C67 C66 C65 106.3 . .
C82 C66 Lu7 86.4(4) . .
C67 C66 Lu7 81.7(7) . .
C65 C66 Lu7 71.16(19) . .
C82 C66 Lu3 95.68(13) . .
C67 C66 Lu3 65.26(15) . .
C65 C66 Lu3 74.56(12) . .
Lu7 C66 Lu3 16.8(6) . .
C45 C67 C66 137.4 . .
C45 C67 C68 106.6 . .
C66 C67 C68 99.2 . .
C45 C67 Lu3 67.89(18) . .
C66 C67 Lu3 79.84(19) . .
C68 C67 Lu3 88.42(13) . .
C45 C67 Lu7 86.7(6) . .
C66 C67 Lu7 60.4(6) . .
C68 C67 Lu7 88.6(2) . .
Lu3 C67 Lu7 19.7(5) . .
C45 C67 Lu1 74.97(12) . .
C66 C67 Lu1 93.34(12) . .
C68 C67 Lu1 55.80(11) . .
Lu3 C67 Lu1 33.53(8) . .
Lu7 C67 Lu1 42.0(4) . .
C69 C68 C83 136.7 . .
C69 C68 C67 109.9 . .
C83 C68 C67 108.9 . .
C69 C68 Lu1 74.96(15) . .
C83 C68 Lu1 90.69(13) . .
C67 C68 Lu1 84.07(14) . .
C69 C68 Lu3 93.65(15) . .
C83 C68 Lu3 93.38(14) . .
C67 C68 Lu3 54.56(11) . .
Lu1 C68 Lu3 30.49(11) . .
C69 C68 Lu7 109.0(5) . .
C83 C68 Lu7 78.9(5) . .
C67 C68 Lu7 54.9(4) . .
Lu1 C68 Lu7 39.0(4) . .
Lu3 C68 Lu7 16.1(4) . .
C69 C68 Lu8 61.3(6) . .
C83 C68 Lu8 96.9(7) . .
C67 C68 Lu8 95.1(7) . .
Lu1 C68 Lu8 15.1(6) . .
Lu3 C68 Lu8 44.2(7) . .
Lu7 C68 Lu8 54.1(8) . .
C68 C69 C70 104.5 . .
C68 C69 C47 130.4 . .
C70 C69 C47 113.7 . .
C68 C69 C71 138.0 . .
C70 C69 C71 39.8 . .
C47 C69 C71 74.1 . .
C68 C69 Lu1 70.73(14) . .
C70 C69 Lu1 80.74(13) . .
C47 C69 Lu1 85.01(14) . .
C71 C69 Lu1 80.10(14) . .
C68 C69 Lu8 91.7(8) . .
C70 C69 Lu8 67.9(8) . .
C47 C69 Lu8 75.4(8) . .
C71 C69 Lu8 58.5(8) . .
Lu1 C69 Lu8 22.1(8) . .
C85 C70 C71 117.9 . .
C85 C70 C69 134.9 . .
C71 C70 C69 95.3 . .
C85 C70 Lu8 86.2(8) . .
C71 C70 Lu8 68.7(9) . .
C69 C70 Lu8 78.3(8) . .
C85 C70 Lu1 86.06(11) . .
C71 C70 Lu1 88.39(13) . .
C69 C70 Lu1 64.06(10) . .
Lu8 C70 Lu1 22.7(8) . .
C70 C71 C48 117.3 . .
C70 C71 C72 114.6 . .
C48 C71 C72 118.9 . .
C70 C71 C69 44.9 . .
C48 C71 C69 72.8 . .
C72 C71 C69 151.4 . .
C70 C71 Lu8 79.0(9) . .
C48 C71 Lu8 75.0(9) . .
C72 C71 Lu8 85.7(8) . .
C69 C71 Lu8 71.8(8) . .
C70 C71 Lu1 63.40(11) . .
C48 C71 Lu1 75.60(11) . .
C72 C71 Lu1 101.97(8) . .
C69 C71 Lu1 53.41(9) . .
Lu8 C71 Lu1 19.0(8) . .
C73 C72 C51 124.5 . .
C73 C72 C71 121.5 . .
C51 C72 C71 106.8 . .
C73 C72 Lu8 91.0(7) . .
C51 C72 Lu8 92.4(8) . .
C71 C72 Lu8 58.2(6) . .
C72 C73 C74 121.6 . .
C72 C73 C54 120.5 . .
C74 C73 C54 102.6 . .
C72 C73 Lu4 103.76(13) . .
C74 C73 Lu4 71.65(17) . .
C54 C73 Lu4 52.75(14) . .
C85 C74 C75 129.8 . .
C85 C74 C73 109.5 . .
C75 C74 C73 111.6 . .
C85 C74 Lu4 106.74(13) . .
C75 C74 Lu4 55.99(14) . .
C73 C74 Lu4 79.11(18) . .
C85 C74 Lu5 95.8(4) . .
C75 C74 Lu5 51.4(3) . .
C73 C74 Lu5 97.9(5) . .
Lu4 C74 Lu5 19.4(4) . .
C74 C75 C76 108.8 . .
C74 C75 C55 104.0 . .
C76 C75 C55 138.2 . .
C74 C75 Lu5 99.6(5) . .
C76 C75 Lu5 69.8(6) . .
C55 C75 Lu5 79.9(6) . .
C74 C75 Lu4 93.23(17) . .
C76 C75 Lu4 94.0(2) . .
C55 C75 Lu4 58.52(19) . .
Lu5 C75 Lu4 24.2(5) . .
C86 C76 C75 138.4 . .
C86 C76 C77 116.5 . .
C75 C76 C77 101.2 . .
C86 C76 Lu5 101.5(5) . .
C75 C76 Lu5 73.3(5) . .
C77 C76 Lu5 71.4(5) . .
C86 C76 Lu2 90.75(12) . .
C75 C76 Lu2 92.76(12) . .
C77 C76 Lu2 60.89(9) . .
Lu5 C76 Lu2 20.3(5) . .
C86 C76 Lu4 115.12(13) . .
C75 C76 Lu4 55.21(17) . .
C77 C76 Lu4 76.91(15) . .
Lu5 C76 Lu4 18.1(5) . .
Lu2 C76 Lu4 37.78(15) . .
C57 C77 C76 121.1 . .
C57 C77 C78 124.0 . .
C76 C77 C78 95.9 . .
C57 C77 Lu5 68.4(6) . .
C76 C77 Lu5 70.6(6) . .
C78 C77 Lu5 90.0(5) . .
C57 C77 Lu2 72.68(13) . .
C76 C77 Lu2 85.99(12) . .
C78 C77 Lu2 69.51(14) . .
Lu5 C77 Lu2 24.1(5) . .
C57 C77 Lu4 56.15(13) . .
C76 C77 Lu4 72.98(15) . .
C78 C77 Lu4 106.83(15) . .
Lu5 C77 Lu4 17.2(5) . .
Lu2 C77 Lu4 38.47(15) . .
C60 C78 C79 129.6 . .
C60 C78 C77 112.9 . .
C79 C78 C77 112.6 . .
C60 C78 Lu2 78.84(14) . .
C79 C78 Lu2 96.21(12) . .
C77 C78 Lu2 71.32(15) . .
C60 C78 Lu5 96.4(4) . .
C79 C78 Lu5 92.0(4) . .
C77 C78 Lu5 55.3(3) . .
Lu2 C78 Lu5 19.8(3) . .
C80 C79 C78 135.5 . .
C80 C79 C86 107.0 . .
C78 C79 C86 102.4 . .
C80 C79 C81 41.7 . .
C78 C79 C81 96.4 . .
C86 C79 C81 142.4 . .
C80 C79 Lu2 98.84(10) . .
C78 C79 Lu2 53.82(8) . .
C86 C79 Lu2 80.82(12) . .
C81 C79 Lu2 84.59(12) . .
C79 C80 C81 100.5 . .
C79 C80 C82 140.4 . .
C81 C80 C82 112.9 . .
C79 C80 Lu7 110.4(4) . .
C81 C80 Lu7 77.6(3) . .
C82 C80 Lu7 59.9(4) . .
C80 C81 C61 129.8 . .
C80 C81 C64 112.7 . .
C61 C81 C64 106.5 . .
C80 C81 C79 37.8 . .
C61 C81 C79 92.9 . .
C64 C81 C79 144.1 . .
C80 C81 Lu7 75.47(14) . .
C61 C81 Lu7 102.4(4) . .
C64 C81 Lu7 57.3(3) . .
C79 C81 Lu7 89.6(2) . .
C66 C82 C80 128.4 . .
C66 C82 C83 116.4 . .
C80 C82 C83 106.0 . .
C66 C82 Lu7 59.2(4) . .
C80 C82 Lu7 89.4(6) . .
C83 C82 Lu7 96.2(4) . .
C66 C82 Lu3 57.24(10) . .
C80 C82 Lu3 99.49(11) . .
C83 C82 Lu3 86.98(11) . .
Lu7 C82 Lu3 12.1(5) . .
C84 C83 C68 111.8 . .
C84 C83 C82 129.4 . .
C68 C83 C82 104.2 . .
C84 C83 Lu1 80.17(11) . .
C68 C83 Lu1 56.91(9) . .
C82 C83 Lu1 91.44(12) . .
C84 C83 Lu7 104.0(4) . .
C68 C83 Lu7 73.2(5) . .
C82 C83 Lu7 54.1(4) . .
Lu1 C83 Lu7 37.4(4) . .
C83 C84 C86 105.8 . .
C83 C84 C85 120.9 . .
C86 C84 C85 124.8 . .
C83 C84 Lu1 70.13(10) . .
C86 C84 Lu1 101.28(9) . .
C85 C84 Lu1 71.71(12) . .
C70 C85 C74 133.8 . .
C70 C85 C84 109.6 . .
C74 C85 C84 109.4 . .
C70 C85 Lu8 64.6(6) . .
C74 C85 Lu8 89.3(7) . .
C84 C85 Lu8 93.5(8) . .
C70 C85 Lu1 65.43(9) . .
C74 C85 Lu1 103.00(8) . .
C84 C85 Lu1 74.55(12) . .
Lu8 C85 Lu1 20.6(8) . .
C76 C86 C79 112.3 . .
C76 C86 C84 107.8 . .
C79 C86 C84 129.9 . .
C76 C86 Lu5 51.7(3) . .
C79 C86 Lu5 89.5(4) . .
C84 C86 Lu5 92.7(4) . .
C88 C87 C92 120.0 . .
C89 C88 C87 120.0 . .
C88 C89 C90 120.0 . .
C89 C90 C91 120.0 . .
C92 C91 C90 120.0 . .
C91 C92 C87 120.0 . .
N1 Ni1 N2 90.7(3) . 6
N1 Ni1 N2 90.7(3) . .
N2 Ni1 N2 177.6(4) 6 .
N1 Ni1 N3 179.3(4) . .
N2 Ni1 N3 89.3(3) 6 .
N2 Ni1 N3 89.3(3) . .
C99 C93 N1 124.7(9) . .
C99 C93 C110 125.1(9) . .
N1 C93 C110 110.2(8) . .
C99 C94 N2 125.8(9) . .
C99 C94 C100 126.3(9) . .
N2 C94 C100 107.9(8) . .
N2 C95 C106 126.4(9) . .
N2 C95 C103 111.0(9) . .
C106 C95 C103 122.5(10) . .
C106 C96 N3 127.8(9) . .
C106 C96 C108 121.8(10) . .
N3 C96 C108 110.4(8) . .
C96 N3 C96 105.9(10) 6 .
C96 N3 Ni1 127.0(5) 6 .
C96 N3 Ni1 127.0(5) . .
C93 N1 C93 104.9(10) . 6
C93 N1 Ni1 127.5(5) . .
C93 N1 Ni1 127.5(5) 6 .
C95 N2 C94 105.6(8) . .
C95 N2 Ni1 128.4(7) . .
C94 N2 Ni1 126.0(6) . .
C110 C98 C97 112.9(8) . .
C94 C99 C93 125.2(10) . .
C103 C100 C94 109.1(10) . .
C103 C100 C101 128.8(10) . .
C94 C100 C101 122.0(10) . .
C100 C101 C102 113.9(9) . .
C100 C103 C95 106.3(10) . .
C100 C103 C104 131.0(12) . .
C95 C103 C104 122.6(11) . .
C103 C104 C105 114.0(9) . .
C96 C106 C95 121.0(10) . .
C108 C107 C109 114.4(10) . .
C108 C108 C96 106.6(6) 6 .
C108 C108 C107 131.1(7) 6 .
C96 C108 C107 122.2(11) . .
C110 C110 C93 107.4(5) 6 .
C110 C110 C98 130.0(6) 6 .
C93 C110 C98 122.5(9) . .
N6 Ni2 N6 91.1(7) . 6
N6 Ni2 N6 88.9(7) . 2_655
N6 Ni2 N6 180.0(9) 6 2_655
N6 Ni2 N6 180.0 . 5_655
N6 Ni2 N6 88.9(7) 6 5_655
N6 Ni2 N6 91.1(7) 2_655 5_655
C127 C126 C127 124(2) . 2_655
C126 C127 N6 125.1(16) . .
C126 C127 C130 123.9(14) . .
N6 C127 C130 111.1(13) . .
C130 C129 C128 113.4(12) . .
C133 C130 C127 107.8(14) . .
C133 C130 C129 127.6(16) . .
C127 C130 C129 124.5(15) . .
C133 C132 C131 110.1(14) . .
C130 C133 C134 105.6(15) . .
C130 C133 C132 130.2(15) . .
C134 C133 C132 124.1(15) . .
C135 C134 N6 123.2(15) . .
C135 C134 C133 125.4(16) . .
N6 C134 C133 111.5(13) . .
C134 C135 C134 128(2) . 6
C127 N6 C134 104.1(12) . .
C127 N6 Ni2 128.7(11) . .
C134 N6 Ni2 127.3(9) . .
C3E C1E C6E 120.0 . .
C2E C3E C1E 120.0 . .
C3E C2E C4E 120.0 . .
C5E C4E C2E 120.0 . .
C4E C5E C6E 120.0 . .
C5E C6E C1E 120.0 . .

loop_
_geom_bond_atom_site_label_1
_geom_bond_atom_site_label_2
_geom_bond_distance
_geom_bond_site_symmetry_2
Lu1 Lu8 0.96(3) .
Lu1 Lu3 1.471(3) .
Lu1 Lu7 1.819(15) .
Lu1 C68 2.207(4) .
Lu1 C69 2.258(4) .
Lu1 C70 2.478(5) .
Lu1 Lu5 2.550(17) .
Lu1 C47 2.575(5) .
Lu1 C83 2.634(5) .
Lu1 C45 2.635(5) .
Lu1 C67 2.654(5) .
Lu1 C46 2.692(5) .
Lu2 Lu5 0.972(19) .
Lu2 Lu2 1.521(5) 6
Lu2 Lu4 1.788(7) .
Lu2 C58 2.299(4) .
Lu2 C57 2.320(5) .
Lu2 C78 2.335(5) .
Lu2 C77 2.362(5) .
Lu2 Lu5 2.385(19) 6
Lu2 C60 2.414(5) .
Lu2 C59 2.533(5) .
Lu2 Lu7 2.66(2) .
Lu2 C76 2.696(5) .
Lu3 Lu7 0.81(2) .
Lu3 Lu1 1.471(3) 6
Lu3 Lu8 2.17(4) 6
Lu3 Lu8 2.17(4) .
Lu3 C45 2.197(5) .
Lu3 C67 2.327(5) .
Lu3 C44 2.403(5) .
Lu3 C66 2.522(7) .
Lu3 C65 2.560(7) .
Lu3 C43 2.608(6) .
Lu3 C46 2.621(7) .
Lu4 Lu5 0.97(2) .
Lu4 C56 1.793(6) .
Lu4 C55 1.996(7) .
Lu4 C33 2.138(7) .
Lu4 Lu6 2.267(18) .
Lu4 C54 2.301(8) .
Lu4 C75 2.318(8) .
Lu4 Lu8 2.39(3) .
Lu4 C57 2.407(7) .
Lu4 C32 2.697(8) .
Lu4 C53 2.766(9) .
Lu5 C57 2.153(16) .
Lu5 C56 2.164(18) .
Lu5 C76 2.26(2) .
Lu5 C77 2.273(18) .
Lu5 C75 2.307(18) .
Lu5 Lu2 2.385(19) 6
Lu5 Lu8 2.46(3) .
Lu5 C55 2.514(18) .
Lu5 C58 2.65(2) .
Lu6 Lu4 2.267(19) 6
Lu6 C31 2.30(2) .
Lu6 C14 2.306(17) .
Lu6 C13 2.308(18) .
Lu6 C34 2.38(3) .
Lu6 C33 2.47(2) .
Lu6 C32 2.538(12) .
Lu6 Lu5 2.82(3) 6
Lu6 C12 2.90(2) .
Lu6 C15 2.912(14) .
Lu7 Lu1 1.819(15) 6
Lu7 C66 2.08(2) .
Lu7 C65 2.123(19) .
Lu7 C67 2.36(2) .
Lu7 C64 2.37(2) .
Lu7 C82 2.412(19) .
Lu7 C43 2.421(15) .
Lu7 C45 2.63(2) .
Lu7 Lu8 2.63(4) 6
Lu7 Lu8 2.63(4) .
Lu8 C71 2.28(3) .
Lu8 C48 2.33(3) .
Lu8 C70 2.41(3) .
Lu8 C69 2.54(3) .
Lu8 C47 2.59(3) .
Lu8 C85 2.66(3) .
Lu8 C72 2.68(4) .
C1 C9 1.1758 .
C1 C5 1.4684 .
C1 C2 1.4726 .
C2 C12 1.3757 .
C2 C3 1.4766 .
C3 C15 1.4486 .
C3 C4 1.4740 .
C4 C18 1.4655 .
C4 C5 1.4707 .
C5 C6 1.4776 .
C6 C7 1.4009 .
C6 C20 1.4870 .
C7 C8 1.0768 .
C7 C23 1.6065 .
C8 C26 1.4106 .
C8 C9 1.6624 .
C9 C10 1.4837 .
C10 C11 1.3587 .
C10 C27 1.3783 .
C11 C12 1.4610 .
C11 C30 1.4810 .
C12 C13 1.4805 .
C13 C31 1.4641 .
C13 C14 1.4830 .
C14 C34 1.3666 .
C14 C15 1.3697 .
C15 C16 1.3437 .
C16 C36 1.3545 .
C16 C17 1.4639 .
C17 C39 1.4239 .
C17 C18 1.6293 .
C18 C19 1.4945 .
C19 C40 1.4271 .
C19 C20 1.4790 .
C20 C21 1.5648 .
C21 C42 1.2702 .
C21 C22 1.6578 .
C22 C44 1.2144 .
C22 C23 1.5412 .
C23 C24 1.4506 .
C24 C25 1.3384 .
C24 C46 1.5134 .
C25 C26 1.4319 .
C25 C49 1.4745 .
C26 C27 1.4228 .
C27 C28 1.4355 .
C28 C50 1.2623 .
C28 C29 1.6300 .
C29 C30 1.2011 .
C29 C52 1.5486 .
C30 C31 1.4571 .
C31 C32 1.4586 .
C32 C53 1.4486 .
C32 C33 1.5170 .
C33 C56 1.3459 .
C33 C34 1.6476 .
C34 C35 1.2524 .
C35 C36 1.3569 .
C35 C58 1.4732 .
C36 C37 1.2282 .
C37 C59 1.3760 .
C37 C38 1.6887 .
C38 C62 1.1764 .
C38 C39 1.3066 .
C39 C40 1.5324 .
C40 C41 1.3255 .
C41 C63 1.3524 .
C41 C42 1.5124 .
C42 C43 1.5865 .
C43 C65 0.9526 .
C43 C44 1.5286 .
C44 C45 1.7328 .
C45 C67 1.2978 .
C45 C46 1.3163 .
C46 C47 1.4796 .
C47 C48 1.2531 .
C47 C69 1.4499 .
C48 C49 1.3184 .
C48 C71 1.3396 .
C49 C50 1.5531 .
C50 C51 1.3691 .
C51 C52 1.4507 .
C51 C72 1.4535 .
C52 C53 1.5055 .
C53 C54 1.4122 .
C54 C55 1.2633 .
C54 C73 1.6553 .
C55 C56 1.4250 .
C55 C75 1.4848 .
C56 C57 1.4090 .
C57 C77 1.2499 .
C57 C58 1.5166 .
C58 C59 1.4618 .
C59 C60 1.4030 .
C60 C78 1.2133 .
C60 C61 1.5122 .
C61 C81 1.6136 .
C61 C62 1.6147 .
C62 C63 1.6296 .
C63 C64 1.6337 .
C64 C65 1.4588 .
C64 C81 1.6260 .
C65 C66 1.4726 .
C66 C82 1.3656 .
C66 C67 1.4662 .
C67 C68 1.7198 .
C68 C69 1.3179 .
C68 C83 1.4112 .
C69 C70 1.4473 .
C69 C71 2.0400 .
C70 C85 1.3008 .
C70 C71 1.3104 .
C71 C72 1.5869 .
C72 C73 1.3033 .
C73 C74 1.4370 .
C74 C85 1.3984 .
C74 C75 1.4306 .
C75 C76 1.4466 .
C76 C86 1.2998 .
C76 C77 1.4768 .
C77 C78 1.5746 .
C78 C79 1.4454 .
C79 C80 1.2016 .
C79 C86 1.4535 .
C79 C81 1.9272 .
C80 C81 1.3038 .
C80 C82 1.4219 .
C82 C83 1.4746 .
C83 C84 1.3879 .
C84 C86 1.5124 .
C84 C85 1.5902 .
C87 C88 1.3900 .
C87 C92 1.3900 .
C88 C89 1.3900 .
C89 C90 1.3900 .
C90 C91 1.3900 .
C91 C92 1.3900 .
Ni1 N1 1.945(11) .
Ni1 N2 1.948(8) 6
Ni1 N2 1.949(8) .
Ni1 N3 1.978(11) .
C93 C99 1.349(13) .
C93 N1 1.398(10) .
C93 C110 1.431(13) .
C94 C99 1.333(13) .
C94 N2 1.417(12) .
C94 C100 1.439(14) .
C95 N2 1.372(12) .
C95 C106 1.405(14) .
C95 C103 1.439(14) .
C96 C106 1.347(14) .
C96 N3 1.382(11) .
C96 C108 1.453(13) .
N3 C96 1.382(11) 6
N1 C93 1.398(10) 6
C97 C98 1.527(12) .
C98 C110 1.520(14) .
C100 C103 1.345(15) .
C100 C101 1.527(16) .
C101 C102 1.543(14) .
C103 C104 1.521(15) .
C104 C105 1.523(15) .
C107 C108 1.504(16) .
C107 C109 1.569(18) .
C108 C108 1.38(2) 6
C110 C110 1.36(2) 6
Ni2 N6 1.953(11) .
Ni2 N6 1.953(11) 6
Ni2 N6 1.953(11) 2_655
Ni2 N6 1.953(11) 5_655
C126 C127 1.367(16) .
C126 C127 1.367(16) 2_655
C127 N6 1.376(16) .
C127 C130 1.45(2) .
C128 C129 1.52(2) .
C129 C130 1.51(2) .
C130 C133 1.36(2) .
C131 C132 1.54(2) .
C132 C133 1.51(2) .
C133 C134 1.451(19) .
C134 C135 1.356(17) .
C134 N6 1.403(17) .
C135 C134 1.356(17) 6
C1E C3E 1.3900 .
C1E C6E 1.3900 .
C3E C2E 1.3900 .
C2E C4E 1.3900 .
C4E C5E 1.3900 .
C5E C6E 1.3900 .
